data_7711273
loop_
_publ_author_name
'Huang, Guan-Rong'
'Brocha Silalahi, Rhone P.'
'Liao, Jian-Hong'
'Chiu, Tzu-Hao'
'Liu, Chen-Wei'

_publ_section_title
;
 Synthesis, Structural Studies, and Photophysical Properties of
 Heteroleptic Inverse-Coordination Clusters
;
_journal_name_full 'Dalton Transactions'
_journal_paper_doi 10.1039/D2DT02100E
_journal_year 2022
_chemical_formula_sum 'C68 H104 Ag12 Cl F6 O12 P7 S12'
_chemical_formula_weight 3158.91
_space_group_crystal_system triclinic
_space_group_IT_number 2
_space_group_name_Hall '-P 1'
_space_group_name_H-M_alt 'P -1'
_atom_sites_solution_hydrogens geom
_audit_creation_method SHELXL-2018/3
_audit_update_record
;
2022-04-28 deposited with the CCDC.	2022-09-16 downloaded from the CCDC.
;
_cell_angle_alpha 79.8300(6)
_cell_angle_beta 89.9697(6)
_cell_angle_gamma 63.8667(6)
_cell_formula_units_Z 4
_cell_length_a 21.3242(6)
_cell_length_b 22.8389(6)
_cell_length_c 23.6053(6)
_cell_measurement_reflns_used 9828
_cell_measurement_temperature 150(2)
_cell_measurement_theta_max 27.14
_cell_measurement_theta_min 2.59
_cell_volume 10120.0(5)
_computing_cell_refinement 'Bruker SAINT'
_computing_data_collection 'Bruker APEX2'
_computing_data_reduction 'Bruker SAINT'
_computing_molecular_graphics 'Bruker SHELXTL'
_computing_publication_material 'Bruker SHELXTL'
_computing_structure_refinement 'SHELXL-2018/3 (Sheldrick, 2018)'
_computing_structure_solution 'SHELXS-97 (Sheldrick 2008)'
_diffrn_ambient_temperature 150(2)
_diffrn_measured_fraction_theta_full 0.986
_diffrn_measured_fraction_theta_max 0.975
_diffrn_measurement_device_type 'Bruker APEX-II CCD'
_diffrn_measurement_method '\f and \w scans'
_diffrn_radiation_type MoK\a
_diffrn_radiation_wavelength 0.71073
_diffrn_reflns_av_R_equivalents 0.0171
_diffrn_reflns_av_unetI/netI 0.0259
_diffrn_reflns_Laue_measured_fraction_full 0.986
_diffrn_reflns_Laue_measured_fraction_max 0.975
_diffrn_reflns_limit_h_max 27
_diffrn_reflns_limit_h_min -27
_diffrn_reflns_limit_k_max 29
_diffrn_reflns_limit_k_min -29
_diffrn_reflns_limit_l_max 28
_diffrn_reflns_limit_l_min -30
_diffrn_reflns_number 80345
_diffrn_reflns_point_group_measured_fraction_full 0.986
_diffrn_reflns_point_group_measured_fraction_max 0.975
_diffrn_reflns_theta_full 25.242
_diffrn_reflns_theta_max 27.154
_diffrn_reflns_theta_min 0.880
_exptl_absorpt_coefficient_mu 2.711
_exptl_absorpt_correction_T_max 0.7455
_exptl_absorpt_correction_T_min 0.6158
_exptl_absorpt_correction_type multi-scan
_exptl_absorpt_process_details SADABS
_exptl_crystal_colour colourless
_exptl_crystal_density_diffrn 2.073
_exptl_crystal_description block
_exptl_crystal_F_000 6160
_exptl_crystal_size_max 0.250
_exptl_crystal_size_mid 0.240
_exptl_crystal_size_min 0.070
_refine_diff_density_max 2.131
_refine_diff_density_min -1.783
_refine_diff_density_rms 0.115
_refine_ls_extinction_method none
_refine_ls_goodness_of_fit_ref 1.022
_refine_ls_hydrogen_treatment constr
_refine_ls_matrix_type full
_refine_ls_number_parameters 2212
_refine_ls_number_reflns 43760
_refine_ls_number_restraints 922
_refine_ls_restrained_S_all 1.018
_refine_ls_R_factor_all 0.0404
_refine_ls_R_factor_gt 0.0325
_refine_ls_shift/su_max 0.003
_refine_ls_shift/su_mean 0.000
_refine_ls_structure_factor_coef Fsqd
_refine_ls_weighting_details 'w=1/[\s^2^(Fo^2^)+(0.0274P)^2^+37.5552P] where P=(Fo^2^+2Fc^2^)/3'
_refine_ls_weighting_scheme calc
_refine_ls_wR_factor_gt 0.0762
_refine_ls_wR_factor_ref 0.0816
_reflns_Friedel_coverage 0.000
_reflns_number_gt 37710
_reflns_number_total 43760
_reflns_threshold_expression 'I > 2\s(I)'
_cod_data_source_file d2dt02100e2.cif
_cod_data_source_block 2a
_cod_database_code 7711273
_shelx_shelxl_version_number 2018/3
_shelx_space_group_comment
; 
The symmetry employed for this shelxl refinement is uniquely defined 
by the following loop, which should always be used as a source of 
symmetry information in preference to the above space-group names. 
They are only intended as comments. 
;
_shelx_estimated_absorpt_t_min 0.551
_shelx_estimated_absorpt_t_max 0.833

loop_
_space_group_symop_operation_xyz
'x, y, z'
'-x, -y, -z'

loop_
_atom_site_label
_atom_site_type_symbol
_atom_site_fract_x
_atom_site_fract_y
_atom_site_fract_z
_atom_site_U_iso_or_equiv
_atom_site_adp_type
_atom_site_occupancy
_atom_site_site_symmetry_order
_atom_site_calc_flag
_atom_site_refinement_flags_posn
_atom_site_refinement_flags_adp
_atom_site_refinement_flags_occupancy
_atom_site_disorder_assembly
_atom_site_disorder_group
Ag1 Ag 0.12582(2) 1.02211(2) 0.29823(2) 0.02908(6) Uani 1 1 d . . . . .
Ag2 Ag 0.19262(2) 0.87843(2) 0.30679(2) 0.02879(6) Uani 1 1 d . . . . .
Ag3 Ag 0.14855(2) 0.93358(2) 0.41303(2) 0.04319(9) Uani 1 1 d . . . . .
Ag4 Ag 0.37173(2) 0.77243(2) 0.40522(2) 0.02726(6) Uani 1 1 d . . . . .
Ag5 Ag 0.43654(2) 0.83981(2) 0.45960(2) 0.03091(7) Uani 1 1 d . . . . .
Ag6 Ag 0.29628(2) 0.85380(2) 0.49162(2) 0.04207(8) Uani 1 1 d . . . . .
Ag7 Ag 0.20772(2) 1.11115(2) 0.37686(2) 0.03123(7) Uani 1 1 d . . . . .
Ag8 Ag 0.21517(2) 1.02826(2) 0.48710(2) 0.03158(7) Uani 1 1 d . . . . .
Ag9 Ag 0.34610(2) 1.02708(2) 0.44052(2) 0.03311(7) Uani 1 1 d . . . . .
Ag10 Ag 0.34721(2) 0.88631(2) 0.25730(2) 0.03008(6) Uani 1 1 d . . . . .
Ag11 Ag 0.40349(2) 0.95082(2) 0.32437(2) 0.04432(9) Uani 1 1 d . . . . .
Ag12 Ag 0.28157(2) 1.03346(2) 0.24125(2) 0.02968(6) Uani 1 1 d . . . . .
Ag13 Ag 0.05756(2) 0.56163(2) 0.16470(2) 0.03885(8) Uani 1 1 d . . . . .
Ag14 Ag 0.18376(2) 0.47246(2) 0.24505(2) 0.03580(8) Uani 0.92 1 d . . P A 1
Ag15 Ag 0.12785(3) 0.61901(3) 0.22657(2) 0.03586(13) Uani 0.8 1 d . . P A 1
Ag25 Ag 0.2081(2) 0.4767(2) 0.20853(19) 0.03580(8) Uani 0.08 1 d . . P A 2
Ag26 Ag 0.13964(18) 0.60812(16) 0.21192(13) 0.03586(13) Uani 0.2 1 d . . P A 2
Ag16 Ag 0.36446(2) 0.46102(2) 0.20788(2) 0.03112(7) Uani 1 1 d . . . . .
Ag17 Ag 0.36823(2) 0.54357(2) 0.09309(2) 0.04394(9) Uani 1 1 d . . . . .
Ag18 Ag 0.30312(2) 0.60228(2) 0.19743(2) 0.03313(7) Uani 1 1 d . . . . .
Ag19 Ag 0.15497(2) 0.48390(2) 0.04355(2) 0.04379(8) Uani 1 1 d . . . . .
Ag20 Ag 0.29752(2) 0.46470(2) 0.01721(2) 0.03825(8) Uani 1 1 d . . . . .
Ag21 Ag 0.28168(2) 0.38885(2) 0.12273(2) 0.03799(7) Uani 1 1 d . . . . .
Ag22 Ag 0.08497(2) 0.66063(2) 0.02659(2) 0.03875(8) Uani 1 1 d . . . . .
Ag23 Ag 0.23241(2) 0.64055(2) 0.00936(2) 0.04340(9) Uani 1 1 d . . . . .
Ag24 Ag 0.14775(2) 0.72436(2) 0.08810(2) 0.03032(6) Uani 1 1 d . . . . .
C1 C 0.0518(2) 1.0010(2) 0.16357(19) 0.0354(9) Uani 1 1 d . . . . .
H1A H 0.031017 1.050175 0.155008 0.042 Uiso 1 1 calc R U . . .
H1B H 0.058301 0.985695 0.206037 0.042 Uiso 1 1 calc R U . . .
C2 C 0.0043(2) 0.9787(2) 0.1377(2) 0.0373(9) Uani 1 1 d . . . . .
H2A H 0.001406 0.991239 0.095057 0.045 Uiso 1 1 calc R U . . .
H2B H -0.043349 1.002383 0.149975 0.045 Uiso 1 1 calc R U . . .
C3 C 0.0278(4) 0.9056(3) 0.1543(4) 0.083(2) Uani 1 1 d . . . . .
H3A H 0.072833 0.881883 0.138896 0.124 Uiso 1 1 calc R U . . .
H3B H -0.007217 0.894568 0.138403 0.124 Uiso 1 1 calc R U . . .
H3C H 0.033049 0.892434 0.196499 0.124 Uiso 1 1 calc R U . . .
C4 C 0.2962(2) 0.9411(2) 0.09710(17) 0.0312(8) Uani 1 1 d . . . . .
H4A H 0.305149 0.895238 0.094992 0.037 Uiso 1 1 calc R U . . .
H4B H 0.328162 0.938900 0.128726 0.037 Uiso 1 1 calc R U . . .
C5 C 0.3087(3) 0.9750(3) 0.04068(19) 0.0439(11) Uani 1 1 d . . . . .
H5A H 0.274587 0.978896 0.010058 0.053 Uiso 1 1 calc R U . . .
H5B H 0.356274 0.946966 0.030497 0.053 Uiso 1 1 calc R U . . .
C6 C 0.3020(3) 1.0436(3) 0.0418(3) 0.0610(15) Uani 1 1 d . . . . .
H6A H 0.254474 1.072213 0.050548 0.092 Uiso 1 1 calc R U . . .
H6B H 0.311099 1.062701 0.004061 0.092 Uiso 1 1 calc R U . . .
H6C H 0.336069 1.040183 0.071617 0.092 Uiso 1 1 calc R U . . .
C7 C 0.1443(3) 0.7032(2) 0.3985(2) 0.0436(11) Uani 1 1 d . . . . .
H7A H 0.141028 0.668406 0.428212 0.052 Uiso 1 1 calc R U . . .
H7B H 0.187273 0.682018 0.378680 0.052 Uiso 1 1 calc R U . . .
C8 C 0.0817(3) 0.7343(3) 0.3560(3) 0.0565(14) Uani 1 1 d . . . . .
H8A H 0.039660 0.758974 0.375531 0.068 Uiso 1 1 calc R U . . .
H8B H 0.075136 0.698872 0.341800 0.068 Uiso 1 1 calc R U . . .
C9 C 0.0880(3) 0.7812(3) 0.3052(2) 0.0574(14) Uani 1 1 d . . . . .
H9A H 0.095838 0.815575 0.319147 0.086 Uiso 1 1 calc R U . . .
H9B H 0.044670 0.802072 0.279498 0.086 Uiso 1 1 calc R U . . .
H9C H 0.127560 0.756314 0.284122 0.086 Uiso 1 1 calc R U . . .
C10 C 0.2824(5) 0.6625(4) 0.5375(3) 0.0316(13) Uani 0.5 1 d D . P B 1
H10A H 0.285000 0.696941 0.556290 0.038 Uiso 0.5 1 calc R U P B 1
H10B H 0.241439 0.655949 0.550763 0.038 Uiso 0.5 1 calc R U P B 1
C11 C 0.3466(6) 0.5999(6) 0.5549(5) 0.0426(16) Uani 0.5 1 d D . P B 1
H11A H 0.387128 0.606634 0.540919 0.051 Uiso 0.5 1 calc R U P B 1
H11B H 0.343518 0.565715 0.535935 0.051 Uiso 0.5 1 calc R U P B 1
C12 C 0.3594(5) 0.5743(5) 0.6192(4) 0.0416(16) Uani 0.5 1 d D . P B 1
H12A H 0.365812 0.606422 0.638122 0.062 Uiso 0.5 1 calc R U P B 1
H12B H 0.401590 0.531595 0.627770 0.062 Uiso 0.5 1 calc R U P B 1
H12C H 0.319029 0.568338 0.633551 0.062 Uiso 0.5 1 calc R U P B 1
C10B C 0.2451(5) 0.6605(4) 0.5270(3) 0.0316(13) Uani 0.5 1 d D . P B 2
H10C H 0.201219 0.696217 0.536301 0.038 Uiso 0.5 1 calc R U P B 2
H10D H 0.236277 0.622701 0.521599 0.038 Uiso 0.5 1 calc R U P B 2
C11B C 0.3023(5) 0.6392(5) 0.5729(4) 0.0426(16) Uani 0.5 1 d D . P B 2
H11C H 0.288711 0.621763 0.609750 0.051 Uiso 0.5 1 calc R U P B 2
H11D H 0.309047 0.678209 0.578012 0.051 Uiso 0.5 1 calc R U P B 2
C12B C 0.3692(6) 0.5873(6) 0.5591(5) 0.0416(16) Uani 0.5 1 d D . P B 2
H12D H 0.360254 0.554227 0.543877 0.062 Uiso 0.5 1 calc R U P B 2
H12E H 0.401373 0.565600 0.594251 0.062 Uiso 0.5 1 calc R U P B 2
H12F H 0.390238 0.607817 0.530119 0.062 Uiso 0.5 1 calc R U P B 2
C13 C -0.0643(2) 1.0788(2) 0.41627(18) 0.0350(9) Uani 1 1 d . . . . .
H13A H -0.078982 1.103945 0.447967 0.042 Uiso 1 1 calc R U . . .
H13B H -0.038514 1.030839 0.433439 0.042 Uiso 1 1 calc R U . . .
C14 C -0.1273(2) 1.0918(3) 0.3782(2) 0.0469(12) Uani 1 1 d . . . . .
H14A H -0.155499 1.072858 0.400792 0.056 Uiso 1 1 calc R U . . .
H14B H -0.111115 1.068136 0.345783 0.056 Uiso 1 1 calc R U . . .
C15 C -0.1739(3) 1.1642(3) 0.3538(2) 0.0579(15) Uani 1 1 d . . . . .
H15A H -0.191959 1.187939 0.385459 0.087 Uiso 1 1 calc R U . . .
H15B H -0.213175 1.168298 0.329174 0.087 Uiso 1 1 calc R U . . .
H15C H -0.146813 1.183476 0.330791 0.087 Uiso 1 1 calc R U . . .
C16 C -0.0354(3) 1.2305(2) 0.4165(3) 0.0543(14) Uani 1 1 d . . . . .
H16A H -0.082761 1.233219 0.411251 0.065 Uiso 1 1 calc R U . . .
H16B H -0.021850 1.244703 0.378330 0.065 Uiso 1 1 calc R U . . .
C17 C -0.0350(4) 1.2738(3) 0.4572(3) 0.080(2) Uani 1 1 d . . . . .
H17A H -0.042159 1.255644 0.496656 0.096 Uiso 1 1 calc R U . . .
H17B H -0.073416 1.319293 0.444730 0.096 Uiso 1 1 calc R U . . .
C18 C 0.0358(6) 1.2757(4) 0.4573(5) 0.129(4) Uani 1 1 d . . . . .
H18A H 0.073638 1.230275 0.463204 0.194 Uiso 1 1 calc R U . . .
H18B H 0.040224 1.297119 0.488571 0.194 Uiso 1 1 calc R U . . .
H18C H 0.038756 1.301085 0.420184 0.194 Uiso 1 1 calc R U . . .
C19 C 0.3931(2) 1.0293(2) 0.60837(18) 0.0312(8) Uani 1 1 d . . . . .
H19A H 0.378947 1.072813 0.582208 0.037 Uiso 1 1 calc R U . . .
H19B H 0.440942 0.998745 0.600510 0.037 Uiso 1 1 calc R U . . .
C20 C 0.3935(3) 1.0377(3) 0.6693(2) 0.0467(12) Uani 1 1 d . . . . .
H20A H 0.425476 1.057472 0.674901 0.056 Uiso 1 1 calc R U . . .
H20B H 0.413197 0.993055 0.694625 0.056 Uiso 1 1 calc R U . . .
C21 C 0.3243(3) 1.0795(4) 0.6885(3) 0.0661(18) Uani 1 1 d . . . . .
H21A H 0.302424 1.122826 0.662201 0.099 Uiso 1 1 calc R U . . .
H21B H 0.330726 1.085802 0.727725 0.099 Uiso 1 1 calc R U . . .
H21C H 0.293956 1.057367 0.688388 0.099 Uiso 1 1 calc R U . . .
C22 C 0.3919(2) 0.8698(2) 0.68505(16) 0.0288(8) Uani 1 1 d . . . . .
H22A H 0.363165 0.845590 0.684510 0.035 Uiso 1 1 calc R U . . .
H22B H 0.362000 0.913899 0.694236 0.035 Uiso 1 1 calc R U . . .
C23 C 0.4534(2) 0.8312(2) 0.72979(17) 0.0357(9) Uani 1 1 d . . . . .
H23A H 0.481953 0.855513 0.729870 0.043 Uiso 1 1 calc R U . . .
H23B H 0.483252 0.787327 0.720035 0.043 Uiso 1 1 calc R U . . .
C24 C 0.4282(3) 0.8212(3) 0.78952(19) 0.0472(12) Uani 1 1 d . . . . .
H24A H 0.400660 0.864540 0.799963 0.071 Uiso 1 1 calc R U . . .
H24B H 0.468763 0.794528 0.817902 0.071 Uiso 1 1 calc R U . . .
H24C H 0.398959 0.798016 0.789120 0.071 Uiso 1 1 calc R U . . .
C25 C 0.6064(3) 0.8038(3) 0.2703(2) 0.0443(11) Uani 1 1 d . . . . .
H25A H 0.640994 0.778242 0.304104 0.053 Uiso 1 1 calc R U . . .
H25B H 0.591168 0.851765 0.268708 0.053 Uiso 1 1 calc R U . . .
C26 C 0.6385(3) 0.7845(3) 0.2161(2) 0.0492(12) Uani 1 1 d . . . . .
H26A H 0.675925 0.798805 0.209802 0.059 Uiso 1 1 calc R U . . .
H26B H 0.602217 0.808723 0.183176 0.059 Uiso 1 1 calc R U . . .
C27 C 0.6691(4) 0.7111(3) 0.2165(3) 0.075(2) Uani 1 1 d . . . . .
H27A H 0.703364 0.686432 0.250075 0.113 Uiso 1 1 calc R U . . .
H27B H 0.692286 0.701833 0.181025 0.113 Uiso 1 1 calc R U . . .
H27C H 0.631536 0.697278 0.218611 0.113 Uiso 1 1 calc R U . . .
C28 C 0.5893(17) 0.6496(4) 0.3594(4) 0.037(2) Uani 0.7 1 d D . P C 1
H28A H 0.640792 0.624874 0.359239 0.044 Uiso 0.7 1 calc R U P C 1
H28B H 0.567484 0.655523 0.320495 0.044 Uiso 0.7 1 calc R U P C 1
C29 C 0.5633(4) 0.6123(3) 0.4035(3) 0.0460(14) Uani 0.7 1 d D . P C 1
H29A H 0.576571 0.567799 0.394481 0.055 Uiso 0.7 1 calc R U P C 1
H29B H 0.511421 0.636024 0.400747 0.055 Uiso 0.7 1 calc R U P C 1
C30 C 0.5913(6) 0.6035(7) 0.4653(4) 0.072(3) Uani 0.7 1 d D . P C 1
H30A H 0.642664 0.582861 0.467955 0.108 Uiso 0.7 1 calc R U P C 1
H30B H 0.575844 0.574860 0.491329 0.108 Uiso 0.7 1 calc R U P C 1
H30C H 0.573469 0.646976 0.476423 0.108 Uiso 0.7 1 calc R U P C 1
C28B C 0.594(4) 0.6457(10) 0.3669(10) 0.037(2) Uani 0.3 1 d D . P C 2
H28C H 0.634255 0.634018 0.342338 0.044 Uiso 0.3 1 calc R U P C 2
H28D H 0.556056 0.641955 0.346756 0.044 Uiso 0.3 1 calc R U P C 2
C29B C 0.6172(8) 0.5977(7) 0.4236(7) 0.0460(14) Uani 0.3 1 d D . P C 2
H29C H 0.655055 0.602125 0.443757 0.055 Uiso 0.3 1 calc R U P C 2
H29D H 0.636643 0.551794 0.416276 0.055 Uiso 0.3 1 calc R U P C 2
C30B C 0.5576(12) 0.6083(19) 0.4630(11) 0.072(3) Uani 0.3 1 d D . P C 2
H30D H 0.540833 0.652176 0.473270 0.108 Uiso 0.3 1 calc R U P C 2
H30E H 0.574850 0.573796 0.498165 0.108 Uiso 0.3 1 calc R U P C 2
H30F H 0.519030 0.605809 0.442727 0.108 Uiso 0.3 1 calc R U P C 2
C31 C 0.3588(3) 1.1998(2) 0.21028(19) 0.0406(10) Uani 1 1 d . . . . .
H31A H 0.371873 1.232066 0.223500 0.049 Uiso 1 1 calc R U . . .
H31B H 0.307027 1.219186 0.205737 0.049 Uiso 1 1 calc R U . . .
C32 C 0.3877(3) 1.1860(3) 0.1542(2) 0.0497(12) Uani 1 1 d . . . . .
H32A H 0.439280 1.159499 0.160755 0.060 Uiso 1 1 calc R U . . .
H32B H 0.377677 1.228674 0.128062 0.060 Uiso 1 1 calc R U . . .
C33 C 0.3577(4) 1.1490(3) 0.1254(3) 0.0688(17) Uani 1 1 d . . . . .
H33A H 0.361775 1.109665 0.152906 0.103 Uiso 1 1 calc R U . . .
H33B H 0.383553 1.135032 0.091991 0.103 Uiso 1 1 calc R U . . .
H33C H 0.308149 1.178103 0.112487 0.103 Uiso 1 1 calc R U . . .
C34 C 0.3844(2) 1.1946(2) 0.3685(2) 0.0435(11) Uani 1 1 d . . . . .
H34A H 0.425634 1.184128 0.345698 0.052 Uiso 1 1 calc R U . . .
H34B H 0.398889 1.162701 0.405853 0.052 Uiso 1 1 calc R U . . .
C35 C 0.3569(3) 1.2635(3) 0.3784(3) 0.0614(16) Uani 1 1 d . . . . .
H35A H 0.314044 1.274500 0.399101 0.074 Uiso 1 1 calc R U . . .
H35B H 0.344443 1.294934 0.340798 0.074 Uiso 1 1 calc R U . . .
C36 C 0.4122(3) 1.2706(3) 0.4140(3) 0.0710(19) Uani 1 1 d . . . . .
H36A H 0.423723 1.240150 0.451490 0.107 Uiso 1 1 calc R U . . .
H36B H 0.393666 1.316484 0.420009 0.107 Uiso 1 1 calc R U . . .
H36C H 0.454521 1.259880 0.393320 0.107 Uiso 1 1 calc R U . . .
C37 C 0.0883(2) 0.94797(18) 0.32854(16) 0.0253(7) Uani 1 1 d . . . . .
C38 C 0.0356(2) 0.94076(18) 0.33622(16) 0.0252(7) Uani 1 1 d . . . . .
C39 C -0.0250(2) 0.92992(19) 0.34708(16) 0.0266(7) Uani 1 1 d . . . . .
C40 C -0.0787(2) 0.9497(2) 0.30329(19) 0.0389(10) Uani 1 1 d . . . . .
H40 H -0.074638 0.969430 0.265392 0.047 Uiso 1 1 calc R U . . .
C41 C -0.1379(3) 0.9405(3) 0.3154(2) 0.0481(12) Uani 1 1 d . . . . .
H41 H -0.174660 0.954513 0.285837 0.058 Uiso 1 1 calc R U . . .
C42 C -0.1434(3) 0.9110(3) 0.3704(2) 0.0453(11) Uani 1 1 d . . . . .
H42 H -0.184075 0.904988 0.378680 0.054 Uiso 1 1 calc R U . . .
C43 C -0.0902(2) 0.8903(2) 0.41331(18) 0.0370(9) Uani 1 1 d . . . . .
H43 H -0.093888 0.869366 0.450811 0.044 Uiso 1 1 calc R U . . .
C44 C -0.0314(2) 0.8998(2) 0.40214(17) 0.0305(8) Uani 1 1 d . . . . .
H44 H 0.004904 0.885664 0.432077 0.037 Uiso 1 1 calc R U . . .
C45 C 0.4045(2) 0.76151(18) 0.49426(16) 0.0261(7) Uani 1 1 d . . . . .
C46 C 0.41831(19) 0.73051(18) 0.54360(16) 0.0238(7) Uani 1 1 d . . . . .
C47 C 0.4321(2) 0.69639(18) 0.60284(15) 0.0244(7) Uani 1 1 d . . . . .
C48 C 0.4899(2) 0.6348(2) 0.62077(17) 0.0288(8) Uani 1 1 d . . . . .
H48 H 0.520846 0.614413 0.593471 0.035 Uiso 1 1 calc R U . . .
C49 C 0.5024(2) 0.6033(2) 0.67798(18) 0.0336(9) Uani 1 1 d . . . . .
H49 H 0.541551 0.561026 0.689871 0.040 Uiso 1 1 calc R U . . .
C50 C 0.4581(2) 0.6330(2) 0.71806(17) 0.0361(9) Uani 1 1 d . . . . .
H50 H 0.467308 0.611480 0.757551 0.043 Uiso 1 1 calc R U . . .
C51 C 0.4004(3) 0.6941(2) 0.70072(19) 0.0409(10) Uani 1 1 d . . . . .
H51 H 0.370140 0.714482 0.728379 0.049 Uiso 1 1 calc R U . . .
C52 C 0.3867(2) 0.7257(2) 0.64315(18) 0.0338(9) Uani 1 1 d . . . . .
H52 H 0.346490 0.767168 0.631200 0.041 Uiso 1 1 calc R U . . .
C53 C 0.2478(2) 1.10832(19) 0.46319(17) 0.0289(8) Uani 1 1 d . . . . .
C54 C 0.2479(2) 1.1484(2) 0.49081(18) 0.0310(8) Uani 1 1 d . . . . .
C55 C 0.2481(3) 1.1955(2) 0.5236(2) 0.0402(10) Uani 1 1 d . . . . .
C56 C 0.3061(3) 1.2087(3) 0.5263(3) 0.0570(14) Uani 1 1 d . . . . .
H56 H 0.346085 1.185858 0.506799 0.068 Uiso 1 1 calc R U . . .
C57 C 0.3052(4) 1.2552(3) 0.5573(3) 0.085(2) Uani 1 1 d . . . . .
H57 H 0.344255 1.264714 0.558505 0.102 Uiso 1 1 calc R U . . .
C58 C 0.2482(5) 1.2873(3) 0.5862(4) 0.097(3) Uani 1 1 d . . . . .
H58 H 0.247817 1.319439 0.607053 0.116 Uiso 1 1 calc R U . . .
C59 C 0.1914(5) 1.2737(3) 0.5854(3) 0.088(2) Uani 1 1 d . . . . .
H59 H 0.152645 1.295589 0.606403 0.106 Uiso 1 1 calc R U . . .
C60 C 0.1907(3) 1.2281(3) 0.5541(3) 0.0584(14) Uani 1 1 d . . . . .
H60 H 0.151347 1.219065 0.553238 0.070 Uiso 1 1 calc R U . . .
C61 C 0.3867(2) 0.96011(19) 0.22713(16) 0.0278(8) Uani 1 1 d . . . . .
C62 C 0.4307(2) 0.96398(19) 0.19630(17) 0.0285(8) Uani 1 1 d . . . . .
C63 C 0.4838(2) 0.9704(2) 0.16225(18) 0.0313(8) Uani 1 1 d . . . . .
C64 C 0.4937(3) 0.9545(2) 0.1077(2) 0.0430(10) Uani 1 1 d . . . . .
H64 H 0.465491 0.937566 0.092103 0.052 Uiso 1 1 calc R U . . .
C65 C 0.5450(3) 0.9635(3) 0.0760(2) 0.0552(13) Uani 1 1 d . . . . .
H65 H 0.551275 0.953225 0.038479 0.066 Uiso 1 1 calc R U . . .
C66 C 0.5864(3) 0.9870(3) 0.0987(3) 0.0586(14) Uani 1 1 d . . . . .
H66 H 0.621741 0.992324 0.077038 0.070 Uiso 1 1 calc R U . . .
C67 C 0.5774(3) 1.0030(3) 0.1523(3) 0.0593(14) Uani 1 1 d . . . . .
H67 H 0.606439 1.019200 0.167678 0.071 Uiso 1 1 calc R U . . .
C68 C 0.5258(3) 0.9954(3) 0.1841(2) 0.0465(11) Uani 1 1 d . . . . .
H68 H 0.519074 1.007257 0.221063 0.056 Uiso 1 1 calc R U . . .
C69 C 0.0974(3) 0.3278(3) 0.0848(3) 0.0724(19) Uani 1 1 d D . . . .
H69A H 0.088120 0.361920 0.049397 0.087 Uiso 1 1 calc R U . . .
H69B H 0.052455 0.336662 0.101901 0.087 Uiso 1 1 calc R U . . .
C70 C 0.1292(4) 0.2602(3) 0.0706(3) 0.074(2) Uani 1 1 d D . . . .
H70A H 0.172282 0.253726 0.051095 0.089 Uiso 1 1 calc R U . . .
H70B H 0.096018 0.257823 0.042830 0.089 Uiso 1 1 calc R U . . .
C71 C 0.1477(4) 0.2043(3) 0.1214(3) 0.075(2) Uani 1 1 d D . . . .
H71A H 0.185454 0.202139 0.146618 0.112 Uiso 1 1 calc R U . . .
H71B H 0.163239 0.162278 0.107932 0.112 Uiso 1 1 calc R U . . .
H71C H 0.106377 0.211971 0.142981 0.112 Uiso 1 1 calc R U . . .
C72 C 0.0930(14) 0.3235(8) 0.2552(7) 0.082(3) Uani 0.5 1 d D U P D 1
H72A H 0.137366 0.287549 0.246812 0.098 Uiso 0.5 1 calc R U P D 1
H72B H 0.057489 0.306516 0.257082 0.098 Uiso 0.5 1 calc R U P D 1
C73 C 0.1048(12) 0.3354(10) 0.3156(7) 0.132(4) Uani 0.5 1 d D U P D 1
H73A H 0.102824 0.297828 0.342422 0.159 Uiso 0.5 1 calc R U P D 1
H73B H 0.154463 0.326979 0.318552 0.159 Uiso 0.5 1 calc R U P D 1
C74 C 0.0674(18) 0.3942(13) 0.3441(13) 0.210(9) Uani 0.5 1 d D U P D 1
H74A H 0.089327 0.384208 0.383308 0.316 Uiso 0.5 1 calc R U P D 1
H74B H 0.070412 0.433168 0.321632 0.316 Uiso 0.5 1 calc R U P D 1
H74C H 0.018000 0.403580 0.345860 0.316 Uiso 0.5 1 calc R U P D 1
C72B C 0.0897(13) 0.3160(8) 0.2428(8) 0.082(3) Uani 0.5 1 d D U P D 2
H72C H 0.135402 0.300310 0.264952 0.098 Uiso 0.5 1 calc R U P D 2
H72D H 0.092898 0.282344 0.220120 0.098 Uiso 0.5 1 calc R U P D 2
C73B C 0.0321(11) 0.3279(11) 0.2826(9) 0.132(4) Uani 0.5 1 d D U P D 2
H73C H -0.013358 0.343317 0.260109 0.159 Uiso 0.5 1 calc R U P D 2
H73D H 0.041718 0.286327 0.310183 0.159 Uiso 0.5 1 calc R U P D 2
C74B C 0.0298(19) 0.3788(15) 0.3136(14) 0.210(9) Uani 0.5 1 d D U P D 2
H74D H -0.007346 0.387709 0.340028 0.316 Uiso 0.5 1 calc R U P D 2
H74E H 0.075034 0.362963 0.335731 0.316 Uiso 0.5 1 calc R U P D 2
H74F H 0.020183 0.419720 0.285862 0.316 Uiso 0.5 1 calc R U P D 2
C75 C 0.2528(4) 0.4692(3) 0.4319(3) 0.077(2) Uani 1 1 d D . . . .
H75A H 0.272134 0.483743 0.461791 0.092 Uiso 1 1 calc R U . . .
H75B H 0.292402 0.430682 0.421031 0.092 Uiso 1 1 calc R U . . .
C76 C 0.2043(5) 0.4452(5) 0.4593(4) 0.116(3) Uani 1 1 d D . . . .
H76A H 0.161748 0.482377 0.468645 0.139 Uiso 1 1 calc R U . . .
H76B H 0.227132 0.411749 0.495084 0.139 Uiso 1 1 calc R U . . .
C77 C 0.1870(5) 0.4152(5) 0.4148(4) 0.124(3) Uani 1 1 d D . . . .
H77A H 0.142149 0.447149 0.393190 0.186 Uiso 1 1 calc R U . . .
H77B H 0.183283 0.375042 0.433474 0.186 Uiso 1 1 calc R U . . .
H77C H 0.223940 0.403352 0.388190 0.186 Uiso 1 1 calc R U . . .
C78 C 0.3500(2) 0.5589(2) 0.39606(18) 0.0360(9) Uani 1 1 d . . . . .
H78A H 0.347576 0.542773 0.437386 0.043 Uiso 1 1 calc R U . . .
H78B H 0.308978 0.602683 0.383184 0.043 Uiso 1 1 calc R U . . .
C79 C 0.4164(3) 0.5656(3) 0.3882(2) 0.0466(11) Uani 1 1 d . . . . .
H79A H 0.456871 0.520975 0.398177 0.056 Uiso 1 1 calc R U . . .
H79B H 0.420307 0.592786 0.415054 0.056 Uiso 1 1 calc R U . . .
C80 C 0.4195(3) 0.5977(3) 0.3267(2) 0.0570(14) Uani 1 1 d . . . . .
H80A H 0.420577 0.568698 0.300272 0.086 Uiso 1 1 calc R U . . .
H80B H 0.461972 0.604264 0.324462 0.086 Uiso 1 1 calc R U . . .
H80C H 0.378125 0.640790 0.315687 0.086 Uiso 1 1 calc R U . . .
C81 C -0.084(2) 0.789(2) 0.2189(17) 0.075(5) Uani 0.5 1 d D . P E 1
H81A H -0.082499 0.831170 0.201436 0.090 Uiso 0.5 1 calc R U P E 1
H81B H -0.047789 0.765834 0.251927 0.090 Uiso 0.5 1 calc R U P E 1
C82 C -0.1589(8) 0.8030(8) 0.2387(6) 0.073(3) Uani 0.5 1 d D . P E 1
H82A H -0.157500 0.815610 0.276543 0.087 Uiso 0.5 1 calc R U P E 1
H82B H -0.189684 0.845095 0.212205 0.087 Uiso 0.5 1 calc R U P E 1
C83 C -0.1931(11) 0.7769(11) 0.2455(10) 0.109(6) Uani 0.5 1 d D . P E 1
H83A H -0.228819 0.794006 0.212789 0.163 Uiso 0.5 1 calc R U P E 1
H83B H -0.216059 0.785033 0.281237 0.163 Uiso 0.5 1 calc R U P E 1
H83C H -0.164347 0.729037 0.248361 0.163 Uiso 0.5 1 calc R U P E 1
C84 C -0.1120(12) 0.842(2) 0.0570(14) 0.061(4) Uani 0.5 1 d D . P F 1
H84A H -0.148815 0.855708 0.084165 0.073 Uiso 0.5 1 calc R U P F 1
H84B H -0.119123 0.811972 0.034975 0.073 Uiso 0.5 1 calc R U P F 1
C85 C -0.1128(6) 0.9040(5) 0.0154(5) 0.0550(18) Uani 0.5 1 d D . P F 1
H85A H -0.160296 0.931531 -0.004788 0.066 Uiso 0.5 1 calc R U P F 1
H85B H -0.102224 0.931385 0.038298 0.066 Uiso 0.5 1 calc R U P F 1
C86 C -0.0613(7) 0.8842(7) -0.0277(6) 0.069(3) Uani 0.5 1 d D . P F 1
H86A H -0.013834 0.860893 -0.008090 0.103 Uiso 0.5 1 calc R U P F 1
H86B H -0.065979 0.923900 -0.054967 0.103 Uiso 0.5 1 calc R U P F 1
H86C H -0.069721 0.854612 -0.048719 0.103 Uiso 0.5 1 calc R U P F 1
C87 C 0.1685(13) 0.6517(14) -0.1835(6) 0.045(3) Uani 0.5 1 d D . P G 1
H87A H 0.218231 0.618614 -0.173913 0.054 Uiso 0.5 1 calc R U P G 1
H87B H 0.165082 0.696270 -0.183093 0.054 Uiso 0.5 1 calc R U P G 1
C88 C 0.1436(8) 0.6499(7) -0.2432(5) 0.068(2) Uani 0.5 1 d D . P G 1
H88A H 0.093476 0.681516 -0.252982 0.082 Uiso 0.5 1 calc R U P G 1
H88B H 0.150126 0.604633 -0.245304 0.082 Uiso 0.5 1 calc R U P G 1
C89 C 0.1900(9) 0.6702(10) -0.2844(7) 0.089(4) Uani 0.5 1 d D . P G 1
H89A H 0.194835 0.707437 -0.273151 0.133 Uiso 0.5 1 calc R U P G 1
H89B H 0.168211 0.683805 -0.324118 0.133 Uiso 0.5 1 calc R U P G 1
H89C H 0.236459 0.632383 -0.282221 0.133 Uiso 0.5 1 calc R U P G 1
C81B C -0.093(2) 0.798(2) 0.2109(16) 0.075(5) Uani 0.5 1 d D . P E 2
H81C H -0.133039 0.840385 0.191051 0.090 Uiso 0.5 1 calc R U P E 2
H81D H -0.053512 0.807456 0.219857 0.090 Uiso 0.5 1 calc R U P E 2
C82B C -0.1158(8) 0.7666(8) 0.2677(6) 0.073(3) Uani 0.5 1 d D . P E 2
H82C H -0.071634 0.735438 0.291602 0.087 Uiso 0.5 1 calc R U P E 2
H82D H -0.140275 0.803215 0.288745 0.087 Uiso 0.5 1 calc R U P E 2
C83B C -0.1494(11) 0.7389(12) 0.2687(9) 0.109(6) Uani 0.5 1 d D . P E 2
H83D H -0.132252 0.707202 0.242585 0.163 Uiso 0.5 1 calc R U P E 2
H83E H -0.198289 0.770821 0.256260 0.163 Uiso 0.5 1 calc R U P E 2
H83F H -0.146395 0.714781 0.308106 0.163 Uiso 0.5 1 calc R U P E 2
C84B C -0.1048(12) 0.840(3) 0.0470(14) 0.061(4) Uani 0.5 1 d D . P F 2
H84C H -0.142192 0.878192 0.060326 0.073 Uiso 0.5 1 calc R U P F 2
H84D H -0.122483 0.807160 0.043819 0.073 Uiso 0.5 1 calc R U P F 2
C85B C -0.0831(6) 0.8640(5) -0.0132(5) 0.0550(18) Uani 0.5 1 d D . P F 2
H85C H -0.042759 0.826523 -0.024728 0.066 Uiso 0.5 1 calc R U P F 2
H85D H -0.122709 0.880810 -0.043172 0.066 Uiso 0.5 1 calc R U P F 2
C86B C -0.0644(7) 0.9163(7) -0.0072(6) 0.069(3) Uani 0.5 1 d D . P F 2
H86D H -0.105051 0.953522 0.003418 0.103 Uiso 0.5 1 calc R U P F 2
H86E H -0.049806 0.931708 -0.043889 0.103 Uiso 0.5 1 calc R U P F 2
H86F H -0.025747 0.899323 0.023053 0.103 Uiso 0.5 1 calc R U P F 2
C87B C 0.1596(13) 0.6629(13) -0.1845(7) 0.045(3) Uani 0.5 1 d D . P G 2
H87C H 0.194930 0.672174 -0.165819 0.054 Uiso 0.5 1 calc R U P G 2
H87D H 0.124236 0.705234 -0.208025 0.054 Uiso 0.5 1 calc R U P G 2
C88B C 0.1942(8) 0.6146(7) -0.2225(5) 0.068(2) Uani 0.5 1 d D . P G 2
H88C H 0.159395 0.605808 -0.242483 0.082 Uiso 0.5 1 calc R U P G 2
H88D H 0.230055 0.572008 -0.199670 0.082 Uiso 0.5 1 calc R U P G 2
C89B C 0.2294(10) 0.6476(10) -0.2674(7) 0.089(4) Uani 0.5 1 d D . P G 2
H89D H 0.253253 0.617644 -0.293830 0.133 Uiso 0.5 1 calc R U P G 2
H89E H 0.193282 0.689728 -0.289486 0.133 Uiso 0.5 1 calc R U P G 2
H89F H 0.263559 0.656111 -0.246905 0.133 Uiso 0.5 1 calc R U P G 2
C90 C 0.1286(2) 0.4956(2) -0.1409(2) 0.0365(10) Uani 1 1 d . . . . .
H90A H 0.089171 0.537285 -0.161464 0.044 Uiso 1 1 calc R U . . .
H90B H 0.110257 0.474732 -0.109141 0.044 Uiso 1 1 calc R U . . .
C91 C 0.1612(2) 0.4492(2) -0.1819(2) 0.0387(10) Uani 1 1 d . . . . .
H91A H 0.202529 0.409091 -0.161533 0.046 Uiso 1 1 calc R U . . .
H91B H 0.177305 0.471340 -0.214353 0.046 Uiso 1 1 calc R U . . .
C92 C 0.1092(3) 0.4285(3) -0.2054(2) 0.0515(13) Uani 1 1 d . . . . .
H92A H 0.095927 0.403446 -0.173554 0.077 Uiso 1 1 calc R U . . .
H92B H 0.130792 0.400454 -0.233693 0.077 Uiso 1 1 calc R U . . .
H92C H 0.067252 0.468212 -0.223981 0.077 Uiso 1 1 calc R U . . .
C93 C 0.5194(3) 0.2872(2) 0.0299(2) 0.0433(11) Uani 1 1 d . . . . .
H93A H 0.547711 0.312036 0.027279 0.052 Uiso 1 1 calc R U . . .
H93B H 0.490061 0.301105 -0.007076 0.052 Uiso 1 1 calc R U . . .
C94 C 0.5663(2) 0.2147(2) 0.0400(2) 0.0442(11) Uani 1 1 d . . . . .
H94A H 0.594735 0.201585 0.077352 0.053 Uiso 1 1 calc R U . . .
H94B H 0.598928 0.205583 0.009271 0.053 Uiso 1 1 calc R U . . .
C95 C 0.5284(3) 0.1725(2) 0.0412(2) 0.0528(13) Uani 1 1 d . . . . .
H95A H 0.495243 0.181852 0.070998 0.079 Uiso 1 1 calc R U . . .
H95B H 0.562452 0.125421 0.049923 0.079 Uiso 1 1 calc R U . . .
H95C H 0.502889 0.182769 0.003441 0.079 Uiso 1 1 calc R U . . .
C96 C 0.5694(2) 0.3913(2) 0.10967(17) 0.0299(8) Uani 1 1 d . . . . .
H96A H 0.543263 0.439141 0.110965 0.036 Uiso 1 1 calc R U . . .
H96B H 0.577745 0.387070 0.069002 0.036 Uiso 1 1 calc R U . . .
C97 C 0.6381(2) 0.3609(2) 0.14607(19) 0.0387(10) Uani 1 1 d . . . . .
H97A H 0.628545 0.363481 0.186840 0.046 Uiso 1 1 calc R U . . .
H97B H 0.663774 0.387363 0.133657 0.046 Uiso 1 1 calc R U . . .
C98 C 0.6842(2) 0.2893(3) 0.1425(2) 0.0531(13) Uani 1 1 d . . . . .
H98A H 0.659518 0.262493 0.155414 0.080 Uiso 1 1 calc R U . . .
H98B H 0.727732 0.272442 0.167349 0.080 Uiso 1 1 calc R U . . .
H98C H 0.695195 0.286383 0.102491 0.080 Uiso 1 1 calc R U . . .
C99 C 0.4048(2) 0.7194(2) 0.16863(18) 0.0351(9) Uani 1 1 d . . . . .
H99A H 0.404548 0.686943 0.202466 0.042 Uiso 1 1 calc R U . . .
H99B H 0.366079 0.763523 0.170302 0.042 Uiso 1 1 calc R U . . .
C100 C 0.4735(2) 0.7224(2) 0.16994(19) 0.0359(9) Uani 1 1 d . . . . .
H10E H 0.486476 0.724228 0.209629 0.043 Uiso 1 1 calc R U . . .
H10F H 0.510205 0.681376 0.159895 0.043 Uiso 1 1 calc R U . . .
C101 C 0.4712(4) 0.7811(4) 0.1293(3) 0.086(2) Uani 1 1 d . . . . .
H10G H 0.445423 0.787019 0.092638 0.129 Uiso 1 1 calc R U . . .
H10H H 0.519092 0.773962 0.122277 0.129 Uiso 1 1 calc R U . . .
H10I H 0.447525 0.820879 0.145996 0.129 Uiso 1 1 calc R U . . .
C102 C 0.2363(2) 0.82571(19) 0.00931(16) 0.0289(8) Uani 1 1 d . . . . .
H10J H 0.218830 0.794252 0.001017 0.035 Uiso 1 1 calc R U . . .
H10K H 0.247705 0.845618 -0.027566 0.035 Uiso 1 1 calc R U . . .
C103 C 0.1804(2) 0.8794(2) 0.03429(19) 0.0382(10) Uani 1 1 d . . . . .
H10L H 0.196626 0.912733 0.039655 0.046 Uiso 1 1 calc R U . . .
H10M H 0.171946 0.859945 0.072680 0.046 Uiso 1 1 calc R U . . .
C104 C 0.1125(2) 0.9135(2) -0.0045(2) 0.0462(12) Uani 1 1 d . . . . .
H10N H 0.120808 0.932781 -0.042550 0.069 Uiso 1 1 calc R U . . .
H10O H 0.077386 0.948818 0.012699 0.069 Uiso 1 1 calc R U . . .
H10P H 0.095503 0.880897 -0.008746 0.069 Uiso 1 1 calc R U . . .
C105 C 0.0814(2) 0.5507(2) 0.25720(19) 0.0389(10) Uani 1 1 d . . . . .
C106 C 0.0518(2) 0.5586(2) 0.3021(2) 0.0400(10) Uani 1 1 d . . . . .
C107 C 0.0210(2) 0.5670(2) 0.35598(19) 0.0374(9) Uani 1 1 d . . . . .
C108 C -0.0365(3) 0.5546(3) 0.3687(2) 0.0477(11) Uani 1 1 d . . . . .
H108 H -0.057069 0.541102 0.341050 0.057 Uiso 1 1 calc R U . . .
C109 C -0.0633(3) 0.5620(3) 0.4218(3) 0.0616(15) Uani 1 1 d . . . . .
H109 H -0.103397 0.555109 0.429978 0.074 Uiso 1 1 calc R U . . .
C110 C -0.0329(3) 0.5792(3) 0.4627(3) 0.0629(15) Uani 1 1 d . . . . .
H110 H -0.051268 0.583367 0.499251 0.075 Uiso 1 1 calc R U . . .
C111 C 0.0252(3) 0.5906(3) 0.4507(2) 0.0579(14) Uani 1 1 d . . . . .
H111 H 0.046691 0.602284 0.479138 0.069 Uiso 1 1 calc R U . . .
C112 C 0.0513(3) 0.5848(3) 0.3980(2) 0.0470(11) Uani 1 1 d . . . . .
H112 H 0.090643 0.593103 0.389831 0.056 Uiso 1 1 calc R U . . .
C113 C 0.4112(2) 0.52961(18) 0.18656(15) 0.0248(7) Uani 1 1 d . . . . .
C114 C 0.4660(2) 0.53334(18) 0.18359(16) 0.0265(7) Uani 1 1 d . . . . .
C115 C 0.5301(2) 0.5396(2) 0.1797(2) 0.0348(9) Uani 1 1 d . . . . .
C116 C 0.5484(2) 0.5612(2) 0.1257(2) 0.0418(10) Uani 1 1 d . . . . .
H116 H 0.519035 0.570651 0.091704 0.050 Uiso 1 1 calc R U . . .
C117 C 0.6092(3) 0.5685(3) 0.1219(3) 0.0572(14) Uani 1 1 d . . . . .
H117 H 0.621477 0.583336 0.085333 0.069 Uiso 1 1 calc R U . . .
C118 C 0.6512(3) 0.5548(3) 0.1699(3) 0.0692(16) Uani 1 1 d . . . . .
H118 H 0.692879 0.560160 0.166528 0.083 Uiso 1 1 calc R U . . .
C119 C 0.6355(3) 0.5333(3) 0.2235(3) 0.0705(17) Uani 1 1 d . . . . .
H119 H 0.665964 0.523794 0.256767 0.085 Uiso 1 1 calc R U . . .
C120 C 0.5734(3) 0.5253(3) 0.2290(3) 0.0520(12) Uani 1 1 d . . . . .
H120 H 0.561783 0.510385 0.265772 0.062 Uiso 1 1 calc R U . . .
C121 C 0.2516(2) 0.3947(2) 0.0314(2) 0.0378(9) Uani 1 1 d . . . . .
C122 C 0.2558(2) 0.3532(2) 0.00347(18) 0.0330(9) Uani 1 1 d . . . . .
C123 C 0.2634(2) 0.3033(2) -0.02846(18) 0.0344(9) Uani 1 1 d . . . . .
C124 C 0.2067(3) 0.3051(2) -0.0592(2) 0.0415(10) Uani 1 1 d . . . . .
H124 H 0.161438 0.341155 -0.060189 0.050 Uiso 1 1 calc R U . . .
C125 C 0.2157(3) 0.2548(3) -0.0884(2) 0.0537(13) Uani 1 1 d . . . . .
H125 H 0.176740 0.256802 -0.109578 0.064 Uiso 1 1 calc R U . . .
C126 C 0.2801(4) 0.2026(3) -0.0869(3) 0.0636(15) Uani 1 1 d . . . . .
H126 H 0.285564 0.167681 -0.106169 0.076 Uiso 1 1 calc R U . . .
C127 C 0.3379(4) 0.2001(3) -0.0573(3) 0.078(2) Uani 1 1 d . . . . .
H127 H 0.383088 0.164153 -0.056999 0.094 Uiso 1 1 calc R U . . .
C128 C 0.3290(3) 0.2501(3) -0.0285(3) 0.0609(15) Uani 1 1 d . . . . .
H128 H 0.368374 0.248344 -0.008090 0.073 Uiso 1 1 calc R U . . .
C129 C 0.1274(2) 0.7339(2) -0.00343(17) 0.0293(8) Uani 1 1 d . . . . .
C130 C 0.1118(2) 0.76496(18) -0.05297(16) 0.0266(8) Uani 1 1 d . . . . .
C131 C 0.0927(2) 0.79979(19) -0.11197(16) 0.0286(8) Uani 1 1 d . . . . .
C132 C 0.0384(2) 0.7981(2) -0.14343(18) 0.0356(9) Uani 1 1 d . . . . .
H132 H 0.013138 0.775662 -0.125193 0.043 Uiso 1 1 calc R U . . .
C133 C 0.0212(2) 0.8287(2) -0.20081(19) 0.0429(11) Uani 1 1 d . . . . .
H133 H -0.015552 0.826881 -0.222016 0.051 Uiso 1 1 calc R U . . .
C134 C 0.0569(3) 0.8618(2) -0.22750(19) 0.0463(11) Uani 1 1 d . . . . .
H134 H 0.045035 0.882432 -0.267181 0.056 Uiso 1 1 calc R U . . .
C135 C 0.1102(3) 0.8653(2) -0.19667(19) 0.0438(11) Uani 1 1 d . . . . .
H135 H 0.134145 0.888964 -0.215008 0.053 Uiso 1 1 calc R U . . .
C136 C 0.1284(2) 0.8339(2) -0.13881(17) 0.0327(9) Uani 1 1 d . . . . .
H136 H 0.165209 0.835752 -0.117698 0.039 Uiso 1 1 calc R U . . .
Cl1 Cl 0.28296(5) 0.94333(5) 0.37951(4) 0.02862(18) Uani 1 1 d . . . . .
Cl2 Cl 0.22052(5) 0.55243(5) 0.11740(4) 0.03067(19) Uani 1 1 d . . . . .
F13 F 0.6894(2) 0.0640(2) 0.1111(2) 0.0961(14) Uani 1 1 d . . . . .
F14 F 0.7303(2) 0.0161(3) 0.19946(18) 0.124(2) Uani 1 1 d . . . . .
F15 F 0.7571(3) -0.0433(3) 0.1309(3) 0.135(2) Uani 1 1 d . . . . .
F16 F 0.8411(2) -0.0284(3) 0.17266(19) 0.1111(18) Uani 1 1 d . . . . .
F17 F 0.7984(3) 0.0221(3) 0.08332(19) 0.124(2) Uani 1 1 d . . . . .
F18 F 0.7730(4) 0.0807(3) 0.1494(4) 0.167(3) Uani 1 1 d . . . . .
F19 F 0.2409(7) 0.5231(5) 0.5748(5) 0.268(7) Uani 1 1 d . . . . .
F20 F 0.2524(5) 0.4923(3) 0.6661(4) 0.214(5) Uani 1 1 d . . . . .
F21 F 0.2152(3) 0.4447(2) 0.6124(3) 0.120(2) Uani 1 1 d . . . . .
F22 F 0.1794(3) 0.5913(2) 0.6233(2) 0.1035(15) Uani 1 1 d . . . . .
F23 F 0.1427(5) 0.5166(5) 0.6606(5) 0.226(5) Uani 1 1 d . . . . .
F24 F 0.1320(5) 0.5439(3) 0.5763(5) 0.233(5) Uani 1 1 d . . . . .
O1 O 0.11928(14) 0.97293(13) 0.13899(11) 0.0273(6) Uani 1 1 d . . . . .
O2 O 0.22391(15) 0.97953(14) 0.10787(11) 0.0317(6) Uani 1 1 d . . . . .
O3 O 0.14763(16) 0.75505(15) 0.42577(13) 0.0368(7) Uani 1 1 d . . . . .
O4 O 0.27245(17) 0.68594(13) 0.47332(12) 0.0366(7) Uani 1 1 d D . . . .
O5 O -0.01970(13) 1.10038(13) 0.38014(11) 0.0245(5) Uani 1 1 d . . . . .
O6 O 0.01537(15) 1.16262(13) 0.44266(12) 0.0323(6) Uani 1 1 d . . . . .
O7 O 0.34428(13) 1.00228(13) 0.59695(11) 0.0250(5) Uani 1 1 d . . . . .
O8 O 0.41920(14) 0.87773(13) 0.62843(11) 0.0268(5) Uani 1 1 d . . . . .
O9 O 0.54592(14) 0.78927(14) 0.27531(12) 0.0307(6) Uani 1 1 d . . . . .
O10 O 0.57039(14) 0.71448(13) 0.37458(13) 0.0312(6) Uani 1 1 d D . . . .
O11 O 0.38764(15) 1.13678(13) 0.25311(12) 0.0301(6) Uani 1 1 d . . . . .
O12 O 0.32798(14) 1.18966(13) 0.33672(13) 0.0304(6) Uani 1 1 d . . . . .
O13 O 0.14702(19) 0.33032(17) 0.12628(18) 0.0569(10) Uani 1 1 d . . . . .
O14 O 0.07038(19) 0.38002(18) 0.2050(2) 0.0639(11) Uani 1 1 d D . . . .
O15 O 0.22748(16) 0.52325(15) 0.38098(13) 0.0374(7) Uani 1 1 d . . . . .
O16 O 0.34928(14) 0.51127(13) 0.36159(11) 0.0284(6) Uani 1 1 d . . . . .
O17 O -0.07264(16) 0.74585(16) 0.17487(14) 0.0409(7) Uani 1 1 d D . . . .
O18 O -0.04290(17) 0.80996(16) 0.08740(15) 0.0445(8) Uani 1 1 d D . . . .
O19 O 0.12559(16) 0.63679(15) -0.14020(13) 0.0380(7) Uani 1 1 d D . . . .
O20 O 0.18266(14) 0.50999(14) -0.11769(12) 0.0320(6) Uani 1 1 d . . . . .
O21 O 0.47433(16) 0.30223(14) 0.07771(12) 0.0331(6) Uani 1 1 d . . . . .
O22 O 0.52941(14) 0.35609(14) 0.13286(12) 0.0313(6) Uani 1 1 d . . . . .
O23 O 0.39476(13) 0.69921(13) 0.11543(11) 0.0251(5) Uani 1 1 d . . . . .
O24 O 0.30008(14) 0.78949(12) 0.04941(11) 0.0258(5) Uani 1 1 d . . . . .
P1 P 0.18895(5) 0.96950(5) 0.16481(4) 0.02128(18) Uani 1 1 d . . . . .
P2 P 0.21987(5) 0.75604(5) 0.43817(4) 0.02221(18) Uani 1 1 d . . . . .
P3 P 0.04469(5) 1.10509(4) 0.40760(4) 0.02055(17) Uani 1 1 d . . . . .
P4 P 0.36998(5) 0.93379(4) 0.57693(4) 0.02023(17) Uani 1 1 d . . . . .
P5 P 0.51519(5) 0.78028(5) 0.33500(4) 0.02167(18) Uani 1 1 d . . . . .
P6 P 0.34604(5) 1.12838(5) 0.30677(4) 0.02319(18) Uani 1 1 d . . . . .
P7 P 0.12289(6) 0.38812(6) 0.16166(6) 0.0408(3) Uani 1 1 d . . . . .
P8 P 0.27752(5) 0.52232(5) 0.33159(4) 0.02484(19) Uani 1 1 d . . . . .
P9 P -0.01606(5) 0.74061(5) 0.13046(4) 0.0302(2) Uani 1 1 d . . . . .
P10 P 0.16209(5) 0.57380(5) -0.09056(4) 0.0265(2) Uani 1 1 d . . . . .
P11 P 0.45803(5) 0.36522(5) 0.10457(4) 0.02322(18) Uani 1 1 d . . . . .
P12 P 0.32149(5) 0.71733(4) 0.08499(4) 0.02022(17) Uani 1 1 d . . . . .
P13 P 0.76523(7) 0.01936(8) 0.14232(6) 0.0503(3) Uani 1 1 d . . . . .
P14 P 0.19580(8) 0.51703(8) 0.62008(7) 0.0572(4) Uani 1 1 d . . . . .
S1 S 0.16562(5) 1.04905(4) 0.20151(4) 0.02249(17) Uani 1 1 d . . . . .
S2 S 0.24654(5) 0.87734(4) 0.21210(4) 0.02262(17) Uani 1 1 d . . . . .
S3 S 0.26659(5) 0.76308(4) 0.36514(4) 0.02150(17) Uani 1 1 d . . . . .
S4 S 0.19362(5) 0.82633(4) 0.48605(4) 0.02294(17) Uani 1 1 d . . . . .
S5 S 0.10056(5) 1.02504(4) 0.46917(4) 0.02209(17) Uani 1 1 d . . . . .
S6 S 0.09003(5) 1.12793(4) 0.33831(4) 0.02251(17) Uani 1 1 d . . . . .
S7 S 0.28082(5) 0.92615(5) 0.56507(4) 0.02302(17) Uani 1 1 d . . . . .
S8 S 0.43282(5) 0.92861(4) 0.51268(4) 0.02293(17) Uani 1 1 d . . . . .
S9 S 0.42943(5) 0.77128(4) 0.31308(4) 0.02242(17) Uani 1 1 d . . . . .
S10 S 0.50893(5) 0.85052(4) 0.37837(4) 0.02329(17) Uani 1 1 d . . . . .
S11 S 0.25199(5) 1.13765(4) 0.28068(4) 0.02470(18) Uani 1 1 d . . . . .
S12 S 0.41525(5) 1.04448(5) 0.35837(4) 0.02604(18) Uani 1 1 d . . . . .
S13 S 0.06480(5) 0.47566(6) 0.10850(5) 0.0374(2) Uani 1 1 d . . . . .
S14 S 0.21317(6) 0.36966(5) 0.20457(5) 0.0353(2) Uani 1 1 d . . . . .
S15 S 0.30236(5) 0.44250(5) 0.29556(4) 0.02654(19) Uani 1 1 d . . . . .
S16 S 0.23029(5) 0.61368(5) 0.28246(4) 0.02868(19) Uani 1 1 d . . . . .
S17 S 0.07074(5) 0.73315(5) 0.16956(4) 0.0300(2) Uani 1 1 d . . . . .
S18 S -0.01131(5) 0.66823(5) 0.09008(4) 0.0317(2) Uani 1 1 d . . . . .
S19 S 0.08731(5) 0.58181(5) -0.03679(4) 0.0303(2) Uani 1 1 d . . . . .
S20 S 0.25490(5) 0.56555(5) -0.06192(4) 0.02795(19) Uani 1 1 d . . . . .
S21 S 0.40120(5) 0.35551(4) 0.17024(4) 0.02406(18) Uani 1 1 d . . . . .
S22 S 0.41961(5) 0.44736(5) 0.04142(4) 0.02550(18) Uani 1 1 d . . . . .
S23 S 0.25177(5) 0.72095(4) 0.14321(4) 0.02302(17) Uani 1 1 d . . . . .
S24 S 0.34152(5) 0.65445(5) 0.02977(4) 0.02369(18) Uani 1 1 d . . . . .

loop_
_atom_site_aniso_label
_atom_site_aniso_U_11
_atom_site_aniso_U_22
_atom_site_aniso_U_33
_atom_site_aniso_U_23
_atom_site_aniso_U_13
_atom_site_aniso_U_12
Ag1 0.03501(16) 0.02731(14) 0.02780(14) -0.00585(11) 0.00629(12) -0.01637(13)
Ag2 0.02952(15) 0.02514(14) 0.02688(14) -0.00279(11) 0.00718(11) -0.00877(12)
Ag3 0.0596(2) 0.02684(15) 0.02746(16) -0.00593(12) -0.01165(15) -0.00512(15)
Ag4 0.03016(15) 0.03170(14) 0.02183(13) -0.00425(11) 0.00219(11) -0.01592(13)
Ag5 0.03621(17) 0.03494(16) 0.02883(15) -0.00852(12) 0.00708(12) -0.02159(14)
Ag6 0.02452(16) 0.04419(19) 0.0635(2) -0.03109(17) 0.00299(15) -0.01326(14)
Ag7 0.02778(15) 0.03908(16) 0.02825(15) -0.00112(12) -0.00373(12) -0.01822(13)
Ag8 0.02744(15) 0.03347(15) 0.03360(16) 0.00102(12) -0.00507(12) -0.01619(13)
Ag9 0.02809(16) 0.03413(16) 0.02889(15) 0.00039(12) 0.00070(12) -0.00897(13)
Ag10 0.02873(15) 0.02847(14) 0.03371(15) -0.00058(12) -0.00198(12) -0.01543(13)
Ag11 0.0587(2) 0.02708(15) 0.03550(17) -0.00604(13) -0.01596(16) -0.00876(16)
Ag12 0.02632(15) 0.02818(14) 0.03514(16) -0.00506(12) -0.00090(12) -0.01315(12)
Ag13 0.03190(17) 0.04543(19) 0.03785(17) -0.00531(14) -0.00093(13) -0.01711(15)
Ag14 0.03086(18) 0.03848(18) 0.03715(19) -0.00936(15) 0.00110(14) -0.01399(15)
Ag15 0.0339(3) 0.0327(3) 0.0355(4) 0.0022(2) -0.0062(2) -0.0133(2)
Ag25 0.03086(18) 0.03848(18) 0.03715(19) -0.00936(15) 0.00110(14) -0.01399(15)
Ag26 0.0339(3) 0.0327(3) 0.0355(4) 0.0022(2) -0.0062(2) -0.0133(2)
Ag16 0.03515(17) 0.02786(14) 0.03334(16) -0.00804(12) 0.00821(13) -0.01602(13)
Ag17 0.0665(2) 0.02727(15) 0.02713(16) -0.00343(12) -0.01190(15) -0.01186(16)
Ag18 0.02972(16) 0.02584(14) 0.03611(16) -0.00136(12) 0.00441(13) -0.00726(13)
Ag19 0.03080(18) 0.04434(19) 0.0472(2) -0.00395(15) 0.00554(15) -0.01063(15)
Ag20 0.03169(17) 0.04364(18) 0.04084(18) -0.00272(14) -0.00403(14) -0.02015(15)
Ag21 0.03101(17) 0.04820(19) 0.03779(17) -0.00561(14) -0.00023(13) -0.02145(15)
Ag22 0.04051(19) 0.0517(2) 0.03765(17) -0.01992(15) 0.01548(14) -0.02875(17)
Ag23 0.02428(16) 0.04479(19) 0.0601(2) -0.02895(17) -0.00486(15) -0.00769(14)
Ag24 0.02935(15) 0.03720(16) 0.02287(14) -0.00506(12) -0.00047(11) -0.01380(13)
C1 0.028(2) 0.047(2) 0.038(2) -0.0156(19) 0.0062(17) -0.0199(19)
C2 0.029(2) 0.045(2) 0.041(2) -0.0073(19) -0.0014(18) -0.0192(19)
C3 0.069(4) 0.050(3) 0.151(7) -0.032(4) 0.028(4) -0.041(3)
C4 0.027(2) 0.037(2) 0.0271(19) -0.0062(16) 0.0068(16) -0.0125(17)
C5 0.043(3) 0.060(3) 0.031(2) -0.007(2) 0.0151(19) -0.025(2)
C6 0.059(3) 0.055(3) 0.070(4) 0.002(3) 0.023(3) -0.031(3)
C7 0.055(3) 0.045(3) 0.052(3) -0.024(2) 0.012(2) -0.037(2)
C8 0.047(3) 0.064(3) 0.080(4) -0.042(3) 0.008(3) -0.034(3)
C9 0.056(3) 0.047(3) 0.064(3) -0.028(2) -0.012(3) -0.012(3)
C10 0.041(4) 0.028(2) 0.022(3) 0.003(2) 0.002(3) -0.015(3)
C11 0.051(5) 0.042(4) 0.036(3) -0.001(3) -0.003(3) -0.024(3)
C12 0.048(4) 0.039(4) 0.037(3) 0.007(3) -0.009(3) -0.023(3)
C10B 0.041(4) 0.028(2) 0.022(3) 0.003(2) 0.002(3) -0.015(3)
C11B 0.051(5) 0.042(4) 0.036(3) -0.001(3) -0.003(3) -0.024(3)
C12B 0.048(4) 0.039(4) 0.037(3) 0.007(3) -0.009(3) -0.023(3)
C13 0.023(2) 0.049(2) 0.031(2) -0.0006(18) 0.0079(16) -0.0165(19)
C14 0.026(2) 0.073(3) 0.045(3) -0.001(2) 0.0033(19) -0.029(2)
C15 0.030(3) 0.082(4) 0.039(3) -0.011(3) 0.002(2) -0.005(3)
C16 0.043(3) 0.029(2) 0.069(3) -0.014(2) -0.015(2) 0.006(2)
C17 0.101(5) 0.032(3) 0.077(4) -0.013(3) -0.002(4) -0.004(3)
C18 0.160(8) 0.073(5) 0.168(10) -0.012(6) -0.057(7) -0.068(6)
C19 0.028(2) 0.036(2) 0.041(2) -0.0142(17) 0.0039(17) -0.0225(18)
C20 0.051(3) 0.062(3) 0.050(3) -0.025(2) 0.008(2) -0.041(3)
C21 0.050(3) 0.107(5) 0.068(4) -0.057(4) 0.018(3) -0.045(3)
C22 0.027(2) 0.037(2) 0.0216(17) 0.0007(15) 0.0017(14) -0.0155(17)
C23 0.034(2) 0.040(2) 0.0243(19) 0.0029(17) -0.0039(16) -0.0120(19)
C24 0.051(3) 0.054(3) 0.026(2) 0.006(2) -0.003(2) -0.020(2)
C25 0.042(3) 0.067(3) 0.046(3) -0.023(2) 0.020(2) -0.040(3)
C26 0.045(3) 0.064(3) 0.057(3) -0.026(3) 0.029(2) -0.036(3)
C27 0.065(4) 0.070(4) 0.096(5) -0.039(4) 0.052(4) -0.025(3)
C28 0.038(6) 0.021(2) 0.042(3) -0.012(2) -0.001(5) -0.003(3)
C29 0.047(4) 0.023(3) 0.060(4) -0.003(2) -0.005(3) -0.011(3)
C30 0.090(8) 0.051(4) 0.051(4) 0.006(3) -0.002(5) -0.015(8)
C28B 0.038(6) 0.021(2) 0.042(3) -0.012(2) -0.001(5) -0.003(3)
C29B 0.047(4) 0.023(3) 0.060(4) -0.003(2) -0.005(3) -0.011(3)
C30B 0.090(8) 0.051(4) 0.051(4) 0.006(3) -0.002(5) -0.015(8)
C31 0.048(3) 0.032(2) 0.038(2) 0.0058(17) 0.009(2) -0.019(2)
C32 0.066(3) 0.044(3) 0.041(2) 0.003(2) 0.008(2) -0.031(3)
C33 0.100(5) 0.062(4) 0.051(3) 0.000(3) -0.004(3) -0.047(4)
C34 0.037(2) 0.044(2) 0.061(3) -0.023(2) 0.001(2) -0.025(2)
C35 0.063(4) 0.039(3) 0.088(4) -0.015(3) -0.018(3) -0.027(3)
C36 0.060(4) 0.062(4) 0.112(5) -0.042(4) -0.004(3) -0.037(3)
C37 0.0253(18) 0.0272(18) 0.0229(18) -0.0049(14) 0.0005(14) -0.0112(16)
C38 0.0259(18) 0.0248(17) 0.0239(18) -0.0077(14) 0.0019(14) -0.0095(15)
C39 0.0250(19) 0.0295(19) 0.0273(18) -0.0119(15) 0.0065(14) -0.0116(16)
C40 0.036(2) 0.051(3) 0.031(2) -0.0030(19) -0.0026(17) -0.022(2)
C41 0.038(3) 0.073(3) 0.040(2) -0.005(2) -0.008(2) -0.034(3)
C42 0.038(2) 0.068(3) 0.044(2) -0.013(2) 0.0071(19) -0.035(2)
C43 0.041(2) 0.051(3) 0.029(2) -0.0126(18) 0.0119(17) -0.028(2)
C44 0.030(2) 0.038(2) 0.0273(19) -0.0099(16) 0.0024(15) -0.0172(18)
C45 0.0257(19) 0.0253(18) 0.0267(18) -0.0022(14) 0.0002(15) -0.0118(16)
C46 0.0228(18) 0.0237(17) 0.0263(17) -0.0042(14) -0.0008(14) -0.0119(15)
C47 0.0252(18) 0.0284(18) 0.0222(17) -0.0014(14) -0.0014(14) -0.0155(15)
C48 0.0234(19) 0.0328(19) 0.0265(18) -0.0036(15) 0.0040(15) -0.0100(16)
C49 0.026(2) 0.036(2) 0.030(2) 0.0019(16) -0.0018(16) -0.0095(17)
C50 0.040(2) 0.039(2) 0.0218(18) 0.0044(16) -0.0024(16) -0.0156(19)
C51 0.046(3) 0.036(2) 0.028(2) -0.0040(17) 0.0105(18) -0.007(2)
C52 0.035(2) 0.0251(19) 0.0297(19) -0.0026(15) 0.0029(16) -0.0045(17)
C53 0.026(2) 0.0296(19) 0.033(2) -0.0040(15) -0.0010(16) -0.0147(17)
C54 0.028(2) 0.0297(19) 0.034(2) -0.0036(16) -0.0049(16) -0.0125(17)
C55 0.042(2) 0.033(2) 0.044(2) -0.0078(18) -0.0106(19) -0.0155(19)
C56 0.054(3) 0.044(3) 0.076(4) -0.009(3) -0.022(3) -0.026(3)
C57 0.094(5) 0.056(4) 0.110(6) -0.016(3) -0.046(4) -0.038(4)
C58 0.130(6) 0.051(4) 0.104(6) -0.034(4) -0.039(5) -0.028(4)
C59 0.107(5) 0.060(4) 0.081(5) -0.041(4) -0.009(4) -0.013(4)
C60 0.063(3) 0.051(3) 0.060(3) -0.024(3) 0.001(3) -0.019(3)
C61 0.031(2) 0.0280(19) 0.0268(19) -0.0042(15) 0.0009(15) -0.0153(17)
C62 0.031(2) 0.0274(19) 0.0266(18) -0.0015(15) -0.0013(15) -0.0142(17)
C63 0.028(2) 0.030(2) 0.034(2) -0.0016(16) 0.0058(16) -0.0120(17)
C64 0.043(3) 0.044(3) 0.041(2) -0.013(2) 0.012(2) -0.017(2)
C65 0.058(3) 0.048(3) 0.047(3) -0.008(2) 0.025(2) -0.014(3)
C66 0.050(3) 0.054(3) 0.068(3) -0.003(3) 0.030(3) -0.023(3)
C67 0.048(3) 0.078(4) 0.067(3) -0.006(3) 0.013(3) -0.044(3)
C68 0.043(3) 0.069(3) 0.038(2) -0.005(2) 0.005(2) -0.037(3)
C69 0.065(4) 0.050(3) 0.095(5) -0.008(3) -0.035(3) -0.021(3)
C70 0.110(5) 0.062(3) 0.064(4) 0.004(3) -0.029(4) -0.057(4)
C71 0.085(5) 0.055(3) 0.091(5) 0.009(3) -0.022(4) -0.045(3)
C72 0.079(4) 0.056(4) 0.105(5) 0.012(3) 0.024(4) -0.035(3)
C73 0.137(7) 0.126(7) 0.109(5) 0.018(5) 0.049(5) -0.051(5)
C74 0.252(16) 0.187(12) 0.173(13) -0.042(9) 0.058(11) -0.079(10)
C72B 0.079(4) 0.056(4) 0.105(5) 0.012(3) 0.024(4) -0.035(3)
C73B 0.137(7) 0.126(7) 0.109(5) 0.018(5) 0.049(5) -0.051(5)
C74B 0.252(16) 0.187(12) 0.173(13) -0.042(9) 0.058(11) -0.079(10)
C75 0.097(5) 0.054(3) 0.053(3) 0.006(3) 0.040(3) -0.017(3)
C76 0.094(6) 0.143(8) 0.077(5) 0.009(5) 0.026(5) -0.034(6)
C77 0.095(7) 0.107(7) 0.111(7) -0.029(6) 0.016(5) 0.010(5)
C78 0.035(2) 0.042(2) 0.032(2) -0.0172(18) -0.0007(17) -0.0140(19)
C79 0.037(2) 0.054(3) 0.055(3) -0.023(2) -0.003(2) -0.022(2)
C80 0.069(4) 0.066(3) 0.062(3) -0.033(3) 0.023(3) -0.046(3)
C81 0.079(9) 0.087(9) 0.099(8) -0.067(8) 0.055(8) -0.055(8)
C82 0.075(7) 0.102(9) 0.066(6) -0.050(6) 0.036(5) -0.050(6)
C83 0.122(15) 0.167(17) 0.089(13) -0.053(11) 0.050(11) -0.101(15)
C84 0.036(4) 0.053(4) 0.081(8) 0.025(7) -0.017(5) -0.022(5)
C85 0.045(4) 0.044(4) 0.058(4) 0.004(3) -0.016(3) -0.009(3)
C86 0.066(5) 0.063(7) 0.074(7) 0.022(4) -0.012(4) -0.038(5)
C87 0.043(5) 0.042(7) 0.040(2) 0.000(3) 0.002(3) -0.013(6)
C88 0.091(7) 0.067(6) 0.048(4) -0.017(4) 0.017(4) -0.036(5)
C89 0.117(13) 0.093(11) 0.049(7) -0.005(6) 0.020(7) -0.043(11)
C81B 0.079(9) 0.087(9) 0.099(8) -0.067(8) 0.055(8) -0.055(8)
C82B 0.075(7) 0.102(9) 0.066(6) -0.050(6) 0.036(5) -0.050(6)
C83B 0.122(15) 0.167(17) 0.089(13) -0.053(11) 0.050(11) -0.101(15)
C84B 0.036(4) 0.053(4) 0.081(8) 0.025(7) -0.017(5) -0.022(5)
C85B 0.045(4) 0.044(4) 0.058(4) 0.004(3) -0.016(3) -0.009(3)
C86B 0.066(5) 0.063(7) 0.074(7) 0.022(4) -0.012(4) -0.038(5)
C87B 0.043(5) 0.042(7) 0.040(2) 0.000(3) 0.002(3) -0.013(6)
C88B 0.091(7) 0.067(6) 0.048(4) -0.017(4) 0.017(4) -0.036(5)
C89B 0.117(13) 0.093(11) 0.049(7) -0.005(6) 0.020(7) -0.043(11)
C90 0.023(2) 0.048(2) 0.047(3) -0.024(2) 0.0023(17) -0.0183(19)
C91 0.036(2) 0.051(3) 0.042(2) -0.023(2) 0.0073(19) -0.026(2)
C92 0.049(3) 0.073(4) 0.054(3) -0.032(3) 0.005(2) -0.040(3)
C93 0.058(3) 0.039(2) 0.043(3) -0.017(2) 0.028(2) -0.027(2)
C94 0.034(2) 0.050(3) 0.046(3) -0.018(2) 0.015(2) -0.013(2)
C95 0.065(3) 0.037(2) 0.060(3) -0.017(2) 0.028(3) -0.024(2)
C96 0.0264(19) 0.034(2) 0.032(2) -0.0041(16) 0.0040(16) -0.0172(17)
C97 0.026(2) 0.058(3) 0.035(2) 0.000(2) 0.0036(17) -0.024(2)
C98 0.023(2) 0.061(3) 0.056(3) 0.004(2) 0.001(2) -0.008(2)
C99 0.033(2) 0.053(3) 0.027(2) -0.0184(18) 0.0045(16) -0.022(2)
C100 0.030(2) 0.042(2) 0.038(2) -0.0191(18) 0.0013(17) -0.0141(19)
C101 0.099(5) 0.108(6) 0.078(5) 0.012(4) -0.020(4) -0.081(5)
C102 0.030(2) 0.0286(19) 0.0233(18) -0.0009(15) -0.0048(15) -0.0100(16)
C103 0.036(2) 0.031(2) 0.036(2) -0.0070(17) -0.0050(18) -0.0052(18)
C104 0.033(2) 0.034(2) 0.055(3) -0.010(2) -0.009(2) 0.001(2)
C105 0.031(2) 0.050(3) 0.037(2) 0.0016(19) 0.0010(17) -0.023(2)
C106 0.032(2) 0.046(3) 0.041(2) -0.0024(19) -0.0007(18) -0.019(2)
C107 0.031(2) 0.039(2) 0.038(2) -0.0042(18) 0.0035(17) -0.0134(19)
C108 0.046(3) 0.059(3) 0.047(3) -0.013(2) 0.008(2) -0.031(3)
C109 0.056(3) 0.085(4) 0.063(3) -0.024(3) 0.029(3) -0.045(3)
C110 0.059(3) 0.081(4) 0.053(3) -0.025(3) 0.023(3) -0.030(3)
C111 0.052(3) 0.070(4) 0.054(3) -0.027(3) 0.006(2) -0.024(3)
C112 0.041(3) 0.050(3) 0.055(3) -0.016(2) 0.010(2) -0.022(2)
C113 0.0250(18) 0.0244(17) 0.0219(17) -0.0027(14) -0.0013(14) -0.0089(15)
C114 0.0277(19) 0.0221(17) 0.0250(18) -0.0061(14) -0.0012(15) -0.0064(15)
C115 0.026(2) 0.028(2) 0.051(2) -0.0169(18) 0.0047(17) -0.0089(17)
C116 0.037(2) 0.036(2) 0.060(3) -0.022(2) 0.020(2) -0.018(2)
C117 0.043(3) 0.054(3) 0.092(4) -0.040(3) 0.037(3) -0.027(3)
C118 0.033(3) 0.071(4) 0.119(5) -0.046(4) 0.027(3) -0.026(3)
C119 0.037(3) 0.084(4) 0.096(4) -0.040(4) -0.009(3) -0.023(3)
C120 0.033(2) 0.059(3) 0.061(3) -0.022(3) -0.004(2) -0.014(2)
C121 0.030(2) 0.039(2) 0.046(3) -0.0117(19) 0.0011(19) -0.0163(19)
C122 0.025(2) 0.038(2) 0.036(2) -0.0081(17) 0.0005(16) -0.0140(18)
C123 0.037(2) 0.037(2) 0.033(2) -0.0071(17) 0.0064(17) -0.0195(18)
C124 0.039(2) 0.048(3) 0.046(3) -0.017(2) 0.009(2) -0.024(2)
C125 0.075(3) 0.073(3) 0.045(3) -0.024(3) 0.019(3) -0.057(3)
C126 0.100(4) 0.056(3) 0.053(3) -0.030(3) 0.028(3) -0.044(3)
C127 0.075(4) 0.059(4) 0.078(4) -0.037(3) 0.007(3) -0.001(3)
C128 0.047(3) 0.062(3) 0.060(3) -0.028(3) -0.004(3) -0.007(3)
C129 0.026(2) 0.031(2) 0.0274(18) -0.0039(15) -0.0010(15) -0.0110(17)
C130 0.0254(19) 0.0244(18) 0.0285(18) -0.0040(14) -0.0032(15) -0.0101(16)
C131 0.028(2) 0.0268(18) 0.0213(17) -0.0050(14) -0.0030(14) -0.0040(16)
C132 0.031(2) 0.037(2) 0.030(2) -0.0092(17) -0.0045(16) -0.0074(18)
C133 0.034(2) 0.043(2) 0.029(2) -0.0068(18) -0.0091(17) 0.0021(19)
C134 0.039(3) 0.044(3) 0.023(2) -0.0024(18) -0.0001(17) 0.009(2)
C135 0.042(3) 0.040(2) 0.030(2) 0.0003(18) 0.0088(18) -0.004(2)
C136 0.030(2) 0.033(2) 0.0265(19) -0.0046(16) 0.0017(16) -0.0073(17)
Cl1 0.0271(5) 0.0313(5) 0.0286(4) -0.0042(4) 0.0047(4) -0.0147(4)
Cl2 0.0288(5) 0.0319(5) 0.0314(5) -0.0072(4) 0.0013(4) -0.0132(4)
F13 0.055(2) 0.087(3) 0.112(3) 0.022(2) -0.022(2) -0.016(2)
F14 0.078(3) 0.221(6) 0.055(2) 0.004(3) 0.014(2) -0.061(4)
F15 0.104(4) 0.084(3) 0.222(7) -0.047(4) 0.014(4) -0.039(3)
F16 0.048(2) 0.162(5) 0.081(3) 0.019(3) -0.014(2) -0.024(3)
F17 0.091(3) 0.187(6) 0.066(3) 0.012(3) 0.018(2) -0.051(4)
F18 0.159(6) 0.157(6) 0.267(8) -0.106(6) 0.040(6) -0.119(5)
F19 0.458(17) 0.212(9) 0.289(11) -0.149(8) 0.268(12) -0.253(11)
F20 0.238(8) 0.115(5) 0.257(9) 0.003(5) -0.187(8) -0.064(5)
F21 0.094(3) 0.060(2) 0.212(6) -0.024(3) -0.030(4) -0.041(2)
F22 0.099(3) 0.075(3) 0.147(4) -0.030(3) -0.006(3) -0.045(3)
F23 0.215(9) 0.274(11) 0.295(12) -0.110(9) 0.146(9) -0.184(9)
F24 0.253(9) 0.096(4) 0.302(11) 0.001(5) -0.198(9) -0.050(5)
O1 0.0233(13) 0.0351(14) 0.0252(13) -0.0099(11) -0.0010(10) -0.0131(12)
O2 0.0312(15) 0.0371(15) 0.0230(13) -0.0022(11) 0.0088(11) -0.0133(13)
O3 0.0389(17) 0.0473(17) 0.0432(17) -0.0243(14) 0.0150(13) -0.0307(15)
O4 0.058(2) 0.0201(13) 0.0243(14) -0.0008(11) 0.0094(13) -0.0120(13)
O5 0.0175(12) 0.0331(14) 0.0213(12) -0.0029(10) 0.0007(10) -0.0107(11)
O6 0.0304(15) 0.0265(14) 0.0324(15) -0.0129(11) -0.0003(12) -0.0033(12)
O7 0.0216(13) 0.0284(13) 0.0287(13) -0.0099(11) 0.0003(10) -0.0129(11)
O8 0.0244(13) 0.0302(14) 0.0219(13) -0.0001(10) -0.0005(10) -0.0106(11)
O9 0.0299(15) 0.0425(16) 0.0321(15) -0.0164(12) 0.0126(12) -0.0238(13)
O10 0.0279(14) 0.0214(13) 0.0419(16) -0.0073(11) -0.0043(12) -0.0084(11)
O11 0.0307(15) 0.0273(13) 0.0339(15) -0.0023(11) 0.0083(12) -0.0158(12)
O12 0.0273(14) 0.0276(14) 0.0430(16) -0.0133(12) 0.0044(12) -0.0158(12)
O13 0.042(2) 0.0401(18) 0.089(3) -0.0177(18) -0.0149(19) -0.0167(16)
O14 0.041(2) 0.047(2) 0.099(3) 0.011(2) 0.013(2) -0.0249(17)
O15 0.0322(16) 0.0400(16) 0.0336(15) -0.0080(13) 0.0117(13) -0.0102(14)
O16 0.0247(14) 0.0286(13) 0.0272(14) -0.0087(11) -0.0019(11) -0.0067(11)
O17 0.0340(17) 0.0451(18) 0.0457(18) -0.0193(14) 0.0179(14) -0.0158(15)
O18 0.0352(17) 0.0398(17) 0.0497(19) 0.0055(14) -0.0087(14) -0.0142(14)
O19 0.0310(16) 0.0410(17) 0.0331(15) -0.0039(13) -0.0021(12) -0.0094(14)
O20 0.0245(14) 0.0411(16) 0.0341(15) -0.0179(13) -0.0001(11) -0.0140(13)
O21 0.0392(16) 0.0287(14) 0.0365(15) -0.0132(12) 0.0178(13) -0.0173(13)
O22 0.0223(14) 0.0340(15) 0.0346(15) 0.0041(12) -0.0012(11) -0.0139(12)
O23 0.0207(13) 0.0286(13) 0.0247(13) -0.0093(10) -0.0010(10) -0.0084(11)
O24 0.0268(14) 0.0246(13) 0.0249(13) 0.0000(10) -0.0021(10) -0.0122(11)
P1 0.0224(5) 0.0249(4) 0.0180(4) -0.0037(3) 0.0023(3) -0.0120(4)
P2 0.0275(5) 0.0217(4) 0.0209(4) -0.0044(3) 0.0046(4) -0.0139(4)
P3 0.0175(4) 0.0218(4) 0.0200(4) -0.0055(3) 0.0003(3) -0.0061(4)
P4 0.0186(4) 0.0233(4) 0.0186(4) -0.0039(3) -0.0011(3) -0.0093(4)
P5 0.0195(4) 0.0220(4) 0.0254(5) -0.0073(4) 0.0046(4) -0.0100(4)
P6 0.0230(5) 0.0220(4) 0.0280(5) -0.0048(4) 0.0035(4) -0.0131(4)
P7 0.0276(6) 0.0340(6) 0.0631(8) -0.0059(5) 0.0031(5) -0.0172(5)
P8 0.0210(5) 0.0273(5) 0.0231(5) -0.0053(4) 0.0024(4) -0.0079(4)
P9 0.0222(5) 0.0310(5) 0.0280(5) -0.0033(4) 0.0040(4) -0.0045(4)
P10 0.0219(5) 0.0328(5) 0.0247(5) -0.0104(4) 0.0002(4) -0.0103(4)
P11 0.0203(5) 0.0223(4) 0.0267(5) -0.0057(4) 0.0037(4) -0.0088(4)
P12 0.0201(4) 0.0208(4) 0.0187(4) -0.0034(3) -0.0005(3) -0.0083(4)
P13 0.0379(7) 0.0622(8) 0.0451(7) 0.0056(6) -0.0001(6) -0.0230(6)
P14 0.0559(9) 0.0552(8) 0.0634(9) -0.0076(7) -0.0071(7) -0.0288(7)
S1 0.0236(4) 0.0209(4) 0.0232(4) -0.0027(3) 0.0006(3) -0.0108(4)
S2 0.0251(4) 0.0212(4) 0.0220(4) -0.0045(3) 0.0034(3) -0.0107(4)
S3 0.0246(4) 0.0212(4) 0.0183(4) -0.0039(3) 0.0038(3) -0.0099(4)
S4 0.0273(5) 0.0247(4) 0.0202(4) -0.0066(3) 0.0055(3) -0.0139(4)
S5 0.0208(4) 0.0247(4) 0.0184(4) -0.0023(3) 0.0007(3) -0.0088(4)
S6 0.0220(4) 0.0241(4) 0.0213(4) -0.0004(3) -0.0014(3) -0.0116(4)
S7 0.0212(4) 0.0277(4) 0.0231(4) -0.0049(3) 0.0005(3) -0.0136(4)
S8 0.0208(4) 0.0266(4) 0.0219(4) -0.0041(3) 0.0013(3) -0.0113(4)
S9 0.0216(4) 0.0248(4) 0.0239(4) -0.0063(3) 0.0034(3) -0.0125(4)
S10 0.0232(4) 0.0240(4) 0.0263(4) -0.0079(3) 0.0039(3) -0.0127(4)
S11 0.0230(4) 0.0233(4) 0.0275(4) -0.0006(3) -0.0024(3) -0.0116(4)
S12 0.0209(4) 0.0264(4) 0.0310(5) -0.0026(4) -0.0011(4) -0.0119(4)
S13 0.0235(5) 0.0400(6) 0.0487(6) -0.0086(5) 0.0014(4) -0.0144(5)
S14 0.0301(5) 0.0334(5) 0.0425(6) -0.0041(4) 0.0029(4) -0.0154(4)
S15 0.0252(5) 0.0249(4) 0.0282(5) -0.0045(4) 0.0040(4) -0.0103(4)
S16 0.0264(5) 0.0246(4) 0.0275(5) -0.0058(4) -0.0009(4) -0.0045(4)
S17 0.0309(5) 0.0287(5) 0.0238(4) -0.0046(4) 0.0014(4) -0.0077(4)
S18 0.0222(5) 0.0444(6) 0.0273(5) -0.0086(4) 0.0030(4) -0.0134(4)
S19 0.0207(5) 0.0406(5) 0.0311(5) -0.0136(4) 0.0031(4) -0.0127(4)
S20 0.0232(5) 0.0374(5) 0.0273(5) -0.0116(4) 0.0030(4) -0.0153(4)
S21 0.0210(4) 0.0234(4) 0.0275(4) -0.0052(3) 0.0050(3) -0.0096(4)
S22 0.0238(5) 0.0264(4) 0.0245(4) -0.0033(3) 0.0006(3) -0.0102(4)
S23 0.0215(4) 0.0235(4) 0.0206(4) -0.0040(3) 0.0017(3) -0.0071(4)
S24 0.0254(5) 0.0276(4) 0.0200(4) -0.0072(3) 0.0034(3) -0.0127(4)

loop_
_atom_type_symbol
_atom_type_description
_atom_type_scat_dispersion_real
_atom_type_scat_dispersion_imag
_atom_type_scat_source
C C 0.0033 0.0016 'International Tables Vol C Tables 4.2.6.8 and 6.1.1.4'
H H 0.0000 0.0000 'International Tables Vol C Tables 4.2.6.8 and 6.1.1.4'
O O 0.0106 0.0060 'International Tables Vol C Tables 4.2.6.8 and 6.1.1.4'
F F 0.0171 0.0103 'International Tables Vol C Tables 4.2.6.8 and 6.1.1.4'
P P 0.1023 0.0942 'International Tables Vol C Tables 4.2.6.8 and 6.1.1.4'
S S 0.1246 0.1234 'International Tables Vol C Tables 4.2.6.8 and 6.1.1.4'
Cl Cl 0.1484 0.1585 'International Tables Vol C Tables 4.2.6.8 and 6.1.1.4'
Ag Ag -0.8971 1.1015 'International Tables Vol C Tables 4.2.6.8 and 6.1.1.4'

loop_
_geom_angle_atom_site_label_1
_geom_angle_atom_site_label_2
_geom_angle_atom_site_label_3
_geom_angle
_geom_angle_site_symmetry_1
_geom_angle_site_symmetry_3
_geom_angle_publ_flag
C37 Ag1 S1 128.93(10) . . ?
C37 Ag1 S6 123.35(10) . . ?
S1 Ag1 S6 103.53(3) . . ?
C37 Ag1 Ag2 48.99(10) . . ?
S1 Ag1 Ag2 96.05(2) . . ?
S6 Ag1 Ag2 153.87(2) . . ?
C37 Ag1 Ag3 49.16(10) . . ?
S1 Ag1 Ag3 151.16(3) . . ?
S6 Ag1 Ag3 95.13(2) . . ?
Ag2 Ag1 Ag3 60.564(10) . . ?
C37 Ag2 S2 129.52(10) . . ?
C37 Ag2 S3 124.30(10) . . ?
S2 Ag2 S3 103.84(3) . . ?
C37 Ag2 Ag1 48.15(10) . . ?
S2 Ag2 Ag1 96.93(2) . . ?
S3 Ag2 Ag1 149.56(2) . . ?
C37 Ag2 Ag3 49.20(9) . . ?
S2 Ag2 Ag3 151.74(2) . . ?
S3 Ag2 Ag3 91.83(2) . . ?
Ag1 Ag2 Ag3 60.803(10) . . ?
C37 Ag3 S5 117.64(10) . . ?
C37 Ag3 S4 121.65(10) . . ?
S5 Ag3 S4 106.29(3) . . ?
C37 Ag3 Ag2 47.74(10) . . ?
S5 Ag3 Ag2 154.34(2) . . ?
S4 Ag3 Ag2 99.08(2) . . ?
C37 Ag3 Ag1 46.90(9) . . ?
S5 Ag3 Ag1 95.81(2) . . ?
S4 Ag3 Ag1 157.53(2) . . ?
Ag2 Ag3 Ag1 58.632(10) . . ?
C37 Ag3 Ag6 146.60(10) . . ?
S5 Ag3 Ag6 94.21(2) . . ?
S4 Ag3 Ag6 50.56(2) . . ?
Ag2 Ag3 Ag6 99.033(14) . . ?
Ag1 Ag3 Ag6 124.961(17) . . ?
C45 Ag4 S9 134.44(10) . . ?
C45 Ag4 S3 127.90(10) . . ?
S9 Ag4 S3 96.30(3) . . ?
C45 Ag4 Ag5 48.97(10) . . ?
S9 Ag4 Ag5 97.20(2) . . ?
S3 Ag4 Ag5 152.92(2) . . ?
C45 Ag4 Ag6 50.93(10) . . ?
S9 Ag4 Ag6 145.76(2) . . ?
S3 Ag4 Ag6 95.99(2) . . ?
Ag5 Ag4 Ag6 60.593(10) . . ?
C45 Ag5 S10 131.97(10) . . ?
C45 Ag5 S8 124.72(10) . . ?
S10 Ag5 S8 101.70(3) . . ?
C45 Ag5 Ag4 47.21(10) . . ?
S10 Ag5 Ag4 96.10(2) . . ?
S8 Ag5 Ag4 153.12(2) . . ?
C45 Ag5 Ag6 50.86(10) . . ?
S10 Ag5 Ag6 145.71(3) . . ?
S8 Ag5 Ag6 93.88(2) . . ?
Ag4 Ag5 Ag6 60.843(10) . . ?
C45 Ag6 S7 118.11(10) . . ?
C45 Ag6 S4 112.87(9) . . ?
S7 Ag6 S4 110.82(3) . . ?
C45 Ag6 Ag5 47.36(9) . . ?
S7 Ag6 Ag5 97.00(2) . . ?
S4 Ag6 Ag5 152.05(2) . . ?
C45 Ag6 Ag4 45.75(9) . . ?
S7 Ag6 Ag4 155.54(2) . . ?
S4 Ag6 Ag4 93.55(2) . . ?
Ag5 Ag6 Ag4 58.563(10) . . ?
C45 Ag6 Ag3 139.61(9) . . ?
S7 Ag6 Ag3 102.10(2) . . ?
S4 Ag6 Ag3 49.96(2) . . ?
Ag5 Ag6 Ag3 127.827(17) . . ?
Ag4 Ag6 Ag3 95.039(13) . . ?
C53 Ag7 S6 131.81(11) . . ?
C53 Ag7 S11 127.93(10) . . ?
S6 Ag7 S11 97.48(3) . . ?
C53 Ag7 Ag8 49.29(10) . . ?
S6 Ag7 Ag8 97.08(2) . . ?
S11 Ag7 Ag8 154.28(3) . . ?
C53 Ag7 Ag9 49.30(11) . . ?
S6 Ag7 Ag9 151.38(2) . . ?
S11 Ag7 Ag9 96.72(2) . . ?
Ag8 Ag7 Ag9 61.673(11) . . ?
C53 Ag8 S5 131.87(10) . . ?
C53 Ag8 S7 123.46(10) . . ?
S5 Ag8 S7 102.87(3) . . ?
C53 Ag8 Ag7 48.56(10) . . ?
S5 Ag8 Ag7 96.20(2) . . ?
S7 Ag8 Ag7 151.15(3) . . ?
C53 Ag8 Ag9 48.33(11) . . ?
S5 Ag8 Ag9 148.29(2) . . ?
S7 Ag8 Ag9 93.72(2) . . ?
Ag7 Ag8 Ag9 59.926(10) . . ?
C53 Ag9 S12 123.83(10) . . ?
C53 Ag9 S8 124.44(10) . . ?
S12 Ag9 S8 105.70(3) . . ?
C53 Ag9 Ag7 47.67(10) . . ?
S12 Ag9 Ag7 95.47(2) . . ?
S8 Ag9 Ag7 154.16(2) . . ?
C53 Ag9 Ag8 47.45(10) . . ?
S12 Ag9 Ag8 151.87(2) . . ?
S8 Ag9 Ag8 97.56(2) . . ?
Ag7 Ag9 Ag8 58.401(10) . . ?
C61 Ag10 S2 127.36(10) . . ?
C61 Ag10 S9 120.45(11) . . ?
S2 Ag10 S9 107.05(3) . . ?
C61 Ag10 Ag11 50.60(10) . . ?
S2 Ag10 Ag11 151.46(3) . . ?
S9 Ag10 Ag11 92.50(2) . . ?
C61 Ag10 Ag12 47.52(10) . . ?
S2 Ag10 Ag12 97.35(2) . . ?
S9 Ag10 Ag12 151.47(2) . . ?
Ag11 Ag10 Ag12 59.590(10) . . ?
C61 Ag11 S12 117.20(10) . . ?
C61 Ag11 S10 117.68(10) . . ?
S12 Ag11 S10 101.70(3) . . ?
C61 Ag11 Ag10 48.45(9) . . ?
S12 Ag11 Ag10 158.12(3) . . ?
S10 Ag11 Ag10 100.05(2) . . ?
C61 Ag11 Ag12 48.03(10) . . ?
S12 Ag11 Ag12 97.05(2) . . ?
S10 Ag11 Ag12 160.79(2) . . ?
Ag10 Ag11 Ag12 61.081(11) . . ?
C61 Ag12 S1 128.23(10) . . ?
C61 Ag12 S11 126.58(10) . . ?
S1 Ag12 S11 103.70(3) . . ?
C61 Ag12 Ag11 50.51(10) . . ?
S1 Ag12 Ag11 145.96(2) . . ?
S11 Ag12 Ag11 94.20(2) . . ?
C61 Ag12 Ag10 47.85(10) . . ?
S1 Ag12 Ag10 94.30(2) . . ?
S11 Ag12 Ag10 150.39(2) . . ?
Ag11 Ag12 Ag10 59.329(10) . . ?
C105 Ag13 S13 129.43(13) . . ?
C105 Ag13 S18 128.50(13) . . ?
S13 Ag13 S18 100.74(4) . . ?
C105 Ag13 Ag26 54.60(13) . . ?
S13 Ag13 Ag26 141.48(7) . . ?
S18 Ag13 Ag26 95.02(8) . . ?
C105 Ag13 Ag15 48.86(11) . . ?
S13 Ag13 Ag15 149.46(3) . . ?
S18 Ag13 Ag15 94.66(3) . . ?
C105 Ag13 Ag14 47.30(12) . . ?
S13 Ag13 Ag14 95.78(3) . . ?
S18 Ag13 Ag14 150.62(3) . . ?
Ag15 Ag13 Ag14 60.494(16) . . ?
C105 Ag13 Ag25 64.68(15) . . ?
S13 Ag13 Ag25 89.10(8) . . ?
S18 Ag13 Ag25 136.23(9) . . ?
Ag26 Ag13 Ag25 56.37(10) . . ?
C105 Ag14 S14 129.67(12) . . ?
C105 Ag14 S15 127.79(12) . . ?
S14 Ag14 S15 100.19(3) . . ?
C105 Ag14 Ag15 48.02(12) . . ?
S14 Ag14 Ag15 149.48(3) . . ?
S15 Ag14 Ag15 97.48(3) . . ?
C105 Ag14 Ag13 47.31(12) . . ?
S14 Ag14 Ag13 96.69(3) . . ?
S15 Ag14 Ag13 153.01(3) . . ?
Ag15 Ag14 Ag13 58.914(16) . . ?
C105 Ag15 S17 129.03(12) . . ?
C105 Ag15 S16 120.99(12) . . ?
S17 Ag15 S16 104.56(4) . . ?
C105 Ag15 Ag13 48.12(12) . . ?
S17 Ag15 Ag13 98.03(3) . . ?
S16 Ag15 Ag13 153.14(3) . . ?
C105 Ag15 Ag14 47.30(12) . . ?
S17 Ag15 Ag14 154.90(3) . . ?
S16 Ag15 Ag14 93.75(3) . . ?
Ag13 Ag15 Ag14 60.592(16) . . ?
S14 Ag25 Cl2 121.63(17) . . ?
S14 Ag25 S15 100.31(15) . . ?
Cl2 Ag25 S15 114.80(16) . . ?
S14 Ag25 Ag26 153.5(2) . . ?
Cl2 Ag25 Ag26 67.05(12) . . ?
S15 Ag25 Ag26 97.06(15) . . ?
S14 Ag25 Ag13 98.19(14) . . ?
Cl2 Ag25 Ag13 79.19(11) . . ?
S15 Ag25 Ag13 144.78(17) . . ?
Ag26 Ag25 Ag13 57.09(11) . . ?
S14 Ag25 Ag21 53.37(9) . . ?
Cl2 Ag25 Ag21 72.31(11) . . ?
S15 Ag25 Ag21 105.97(14) . . ?
Ag26 Ag25 Ag21 138.78(18) . . ?
Ag13 Ag25 Ag21 109.14(13) . . ?
S14 Ag25 Ag16 107.76(14) . . ?
Cl2 Ag25 Ag16 69.41(10) . . ?
S15 Ag25 Ag16 50.34(7) . . ?
Ag26 Ag25 Ag16 98.74(14) . . ?
Ag13 Ag25 Ag16 146.55(16) . . ?
Ag21 Ag25 Ag16 72.50(9) . . ?
C105 Ag26 S17 119.56(18) . . ?
C105 Ag26 S16 112.75(17) . . ?
S17 Ag26 S16 98.38(11) . . ?
C105 Ag26 Ag25 68.61(18) . . ?
S17 Ag26 Ag25 155.82(15) . . ?
S16 Ag26 Ag25 98.52(14) . . ?
C105 Ag26 Ag13 50.51(13) . . ?
S17 Ag26 Ag13 100.09(12) . . ?
S16 Ag26 Ag13 160.00(14) . . ?
Ag25 Ag26 Ag13 66.54(11) . . ?
C113 Ag16 S21 124.28(10) . . ?
C113 Ag16 S15 129.34(10) . . ?
S21 Ag16 S15 102.83(3) . . ?
C113 Ag16 Ag18 49.92(10) . . ?
S21 Ag16 Ag18 154.46(3) . . ?
S15 Ag16 Ag18 94.64(2) . . ?
C113 Ag16 Ag17 49.04(9) . . ?
S21 Ag16 Ag17 94.90(2) . . ?
S15 Ag16 Ag17 151.18(3) . . ?
Ag18 Ag16 Ag17 62.230(11) . . ?
C113 Ag16 Ag25 134.93(12) . . ?
S21 Ag16 Ag25 89.20(8) . . ?
S15 Ag16 Ag25 53.24(8) . . ?
Ag18 Ag16 Ag25 86.47(8) . . ?
Ag17 Ag16 Ag25 105.25(8) . . ?
C113 Ag17 S22 119.03(9) . . ?
C113 Ag17 S24 115.00(9) . . ?
S22 Ag17 S24 113.74(3) . . ?
C113 Ag17 Ag16 45.89(9) . . ?
S22 Ag17 Ag16 95.45(2) . . ?
S24 Ag17 Ag16 150.73(2) . . ?
C113 Ag17 Ag18 46.32(9) . . ?
S22 Ag17 Ag18 151.02(3) . . ?
S24 Ag17 Ag18 94.71(2) . . ?
Ag16 Ag17 Ag18 56.022(10) . . ?
C113 Ag17 Ag23 138.40(9) . . ?
S22 Ag17 Ag23 100.61(2) . . ?
S24 Ag17 Ag23 51.57(2) . . ?
Ag16 Ag17 Ag23 123.157(17) . . ?
Ag18 Ag17 Ag23 92.662(14) . . ?
C113 Ag18 S16 131.89(10) . . ?
C113 Ag18 S23 121.19(10) . . ?
S16 Ag18 S23 101.29(3) . . ?
C113 Ag18 Ag16 49.11(10) . . ?
S16 Ag18 Ag16 99.19(2) . . ?
S23 Ag18 Ag16 154.97(2) . . ?
C113 Ag18 Ag17 48.74(9) . . ?
S16 Ag18 Ag17 154.93(3) . . ?
S23 Ag18 Ag17 94.28(2) . . ?
Ag16 Ag18 Ag17 61.747(11) . . ?
C121 Ag19 S13 122.42(12) . . ?
C121 Ag19 S19 123.37(13) . . ?
S13 Ag19 S19 105.22(4) . . ?
C121 Ag19 Ag20 47.56(11) . . ?
S13 Ag19 Ag20 154.42(3) . . ?
S19 Ag19 Ag20 97.84(3) . . ?
C121 Ag19 Ag21 47.57(12) . . ?
S13 Ag19 Ag21 97.33(3) . . ?
S19 Ag19 Ag21 154.68(3) . . ?
Ag20 Ag19 Ag21 58.042(12) . . ?
C121 Ag20 S20 124.45(12) . . ?
C121 Ag20 S22 130.54(12) . . ?
S20 Ag20 S22 100.91(3) . . ?
C121 Ag20 Ag21 49.46(12) . . ?
S20 Ag20 Ag21 152.58(3) . . ?
S22 Ag20 Ag21 98.31(2) . . ?
C121 Ag20 Ag19 48.65(12) . . ?
S20 Ag20 Ag19 94.16(2) . . ?
S22 Ag20 Ag19 154.77(3) . . ?
Ag21 Ag20 Ag19 61.485(12) . . ?
C121 Ag21 S14 123.03(12) . . ?
C121 Ag21 S21 128.65(12) . . ?
S14 Ag21 S21 104.38(3) . . ?
C121 Ag21 Ag20 48.88(12) . . ?
S14 Ag21 Ag20 153.02(3) . . ?
S21 Ag21 Ag20 95.91(2) . . ?
C121 Ag21 Ag19 48.09(12) . . ?
S14 Ag21 Ag19 94.63(3) . . ?
S21 Ag21 Ag19 151.78(3) . . ?
Ag20 Ag21 Ag19 60.473(12) . . ?
C121 Ag21 Ag25 131.53(14) . . ?
S14 Ag21 Ag25 50.51(9) . . ?
S21 Ag21 Ag25 92.63(8) . . ?
Ag20 Ag21 Ag25 111.82(8) . . ?
Ag19 Ag21 Ag25 83.45(8) . . ?
C129 Ag22 S18 130.55(11) . . ?
C129 Ag22 S19 119.72(10) . . ?
S18 Ag22 S19 104.19(3) . . ?
C129 Ag22 Ag24 47.31(10) . . ?
S18 Ag22 Ag24 98.71(3) . . ?
S19 Ag22 Ag24 154.06(3) . . ?
C129 Ag22 Ag23 48.92(10) . . ?
S18 Ag22 Ag23 151.50(3) . . ?
S19 Ag22 Ag23 95.02(2) . . ?
Ag24 Ag22 Ag23 59.287(11) . . ?
C129 Ag23 S20 117.19(10) . . ?
C129 Ag23 S24 117.11(10) . . ?
S20 Ag23 S24 109.90(3) . . ?
C129 Ag23 Ag24 46.90(10) . . ?
S20 Ag23 Ag24 154.54(3) . . ?
S24 Ag23 Ag24 95.54(2) . . ?
C129 Ag23 Ag22 47.78(10) . . ?
S20 Ag23 Ag22 95.82(2) . . ?
S24 Ag23 Ag22 154.20(2) . . ?
Ag24 Ag23 Ag22 58.720(11) . . ?
C129 Ag23 Ag17 146.71(10) . . ?
S20 Ag23 Ag17 95.33(3) . . ?
S24 Ag23 Ag17 51.08(2) . . ?
Ag24 Ag23 Ag17 100.249(14) . . ?
Ag22 Ag23 Ag17 126.533(18) . . ?
C129 Ag24 S17 131.68(11) . . ?
C129 Ag24 S23 129.56(11) . . ?
S17 Ag24 S23 98.00(3) . . ?
C129 Ag24 Ag22 49.84(11) . . ?
S17 Ag24 Ag22 93.90(3) . . ?
S23 Ag24 Ag22 150.63(2) . . ?
C129 Ag24 Ag23 50.60(11) . . ?
S17 Ag24 Ag23 146.06(3) . . ?
S23 Ag24 Ag23 94.72(2) . . ?
Ag22 Ag24 Ag23 61.993(11) . . ?
O1 C1 C2 108.5(3) . . ?
C1 C2 C3 113.3(4) . . ?
O2 C4 C5 107.7(3) . . ?
C4 C5 C6 113.5(4) . . ?
O3 C7 C8 108.8(4) . . ?
C7 C8 C9 112.4(4) . . ?
C11 C10 O4 111.3(7) . . ?
C10 C11 C12 113.5(10) . . ?
C11B C10B O4 103.8(7) . . ?
C10B C11B C12B 112.1(8) . . ?
O5 C13 C14 107.4(3) . . ?
C13 C14 C15 114.7(5) . . ?
O6 C16 C17 106.4(4) . . ?
C16 C17 C18 108.4(6) . . ?
O7 C19 C20 110.7(3) . . ?
C19 C20 C21 115.8(4) . . ?
O8 C22 C23 108.1(3) . . ?
C22 C23 C24 110.4(4) . . ?
O9 C25 C26 107.9(4) . . ?
C25 C26 C27 114.1(5) . . ?
O10 C28 C29 107.6(10) . . ?
C28 C29 C30 114.1(12) . . ?
O10 C28B C29B 111.6(17) . . ?
C28B C29B C30B 113(3) . . ?
O11 C31 C32 108.7(4) . . ?
C31 C32 C33 112.8(5) . . ?
O12 C34 C35 107.8(4) . . ?
C34 C35 C36 110.1(5) . . ?
C38 C37 Ag1 143.2(3) . . ?
C38 C37 Ag2 130.3(3) . . ?
Ag1 C37 Ag2 82.86(13) . . ?
C38 C37 Ag3 111.9(3) . . ?
Ag1 C37 Ag3 83.93(13) . . ?
Ag2 C37 Ag3 83.06(13) . . ?
C37 C38 C39 177.7(4) . . ?
C44 C39 C40 119.0(4) . . ?
C44 C39 C38 119.9(4) . . ?
C40 C39 C38 121.1(4) . . ?
C41 C40 C39 120.0(4) . . ?
C42 C41 C40 120.0(4) . . ?
C43 C42 C41 120.2(4) . . ?
C42 C43 C44 120.5(4) . . ?
C43 C44 C39 120.3(4) . . ?
C46 C45 Ag4 150.3(3) . . ?
C46 C45 Ag5 124.7(3) . . ?
Ag4 C45 Ag5 83.81(13) . . ?
C46 C45 Ag6 106.7(3) . . ?
Ag4 C45 Ag6 83.32(13) . . ?
Ag5 C45 Ag6 81.78(12) . . ?
C45 C46 C47 177.4(4) . . ?
C48 C47 C52 119.4(3) . . ?
C48 C47 C46 121.4(3) . . ?
C52 C47 C46 119.2(3) . . ?
C49 C48 C47 120.3(4) . . ?
C48 C49 C50 120.2(4) . . ?
C49 C50 C51 120.0(4) . . ?
C50 C51 C52 120.3(4) . . ?
C51 C52 C47 119.8(4) . . ?
C54 C53 Ag7 136.8(3) . . ?
C54 C53 Ag8 129.5(3) . . ?
Ag7 C53 Ag8 82.15(13) . . ?
C54 C53 Ag9 123.4(3) . . ?
Ag7 C53 Ag9 83.03(14) . . ?
Ag8 C53 Ag9 84.22(14) . . ?
C53 C54 C55 179.7(5) . . ?
C60 C55 C56 119.2(5) . . ?
C60 C55 C54 120.4(4) . . ?
C56 C55 C54 120.4(5) . . ?
C57 C56 C55 120.0(6) . . ?
C58 C57 C56 120.1(7) . . ?
C57 C58 C59 120.8(6) . . ?
C58 C59 C60 120.1(7) . . ?
C59 C60 C55 119.8(6) . . ?
C62 C61 Ag12 132.6(3) . . ?
C62 C61 Ag10 137.0(3) . . ?
Ag12 C61 Ag10 84.64(14) . . ?
C62 C61 Ag11 119.5(3) . . ?
Ag12 C61 Ag11 81.47(13) . . ?
Ag10 C61 Ag11 80.96(13) . . ?
C61 C62 C63 176.6(4) . . ?
C64 C63 C68 118.9(4) . . ?
C64 C63 C62 122.5(4) . . ?
C68 C63 C62 118.6(4) . . ?
C63 C64 C65 119.9(5) . . ?
C66 C65 C64 120.2(5) . . ?
C67 C66 C65 120.7(5) . . ?
C66 C67 C68 119.9(5) . . ?
C67 C68 C63 120.4(5) . . ?
O13 C69 C70 107.9(4) . . ?
C69 C70 C71 114.7(6) . . ?
O14 C72 C73 118.9(14) . . ?
C74 C73 C72 132(2) . . ?
O14 C72B C73B 105.3(14) . . ?
C74B C73B C72B 107(2) . . ?
O15 C75 C76 119.7(6) . . ?
C75 C76 C77 103.5(7) . . ?
O16 C78 C79 108.6(3) . . ?
C78 C79 C80 112.6(4) . . ?
O17 C81 C82 104.6(17) . . ?
C83 C82 C81 139(2) . . ?
O18 C84 C85 103.7(13) . . ?
C86 C85 C84 112(2) . . ?
O19 C87 C88 110.1(11) . . ?
C87 C88 C89 104.6(11) . . ?
O17 C81B C82B 103.2(16) . . ?
C83B C82B C81B 125(2) . . ?
O18 C84B C85B 107.3(12) . . ?
C86B C85B C84B 108(2) . . ?
O19 C87B C88B 110.7(14) . . ?
C87B C88B C89B 105.9(12) . . ?
O20 C90 C91 107.9(3) . . ?
C90 C91 C92 111.2(4) . . ?
O21 C93 C94 109.3(4) . . ?
C93 C94 C95 114.1(4) . . ?
O22 C96 C97 107.7(3) . . ?
C96 C97 C98 113.6(4) . . ?
O23 C99 C100 108.9(3) . . ?
C101 C100 C99 112.5(4) . . ?
O24 C102 C103 111.0(3) . . ?
C102 C103 C104 111.5(4) . . ?
C106 C105 Ag14 128.4(4) . . ?
C106 C105 Ag13 140.4(4) . . ?
Ag14 C105 Ag13 85.39(17) . . ?
C106 C105 Ag15 116.1(4) . . ?
Ag14 C105 Ag15 84.68(15) . . ?
Ag13 C105 Ag15 83.02(15) . . ?
C106 C105 Ag26 127.5(4) . . ?
Ag13 C105 Ag26 74.89(15) . . ?
C105 C106 C107 176.7(5) . . ?
C112 C107 C108 118.9(4) . . ?
C112 C107 C106 119.3(4) . . ?
C108 C107 C106 121.7(4) . . ?
C109 C108 C107 119.5(5) . . ?
C110 C109 C108 121.0(5) . . ?
C109 C110 C111 119.8(5) . . ?
C112 C111 C110 119.9(5) . . ?
C111 C112 C107 120.9(5) . . ?
C114 C113 Ag16 144.2(3) . . ?
C114 C113 Ag18 132.7(3) . . ?
Ag16 C113 Ag18 80.97(13) . . ?
C114 C113 Ag17 106.6(3) . . ?
Ag16 C113 Ag17 85.07(13) . . ?
Ag18 C113 Ag17 84.94(13) . . ?
C113 C114 C115 178.5(4) . . ?
C120 C115 C116 119.8(4) . . ?
C120 C115 C114 120.4(4) . . ?
C116 C115 C114 119.8(4) . . ?
C117 C116 C115 119.9(5) . . ?
C118 C117 C116 120.2(6) . . ?
C117 C118 C119 121.7(5) . . ?
C118 C119 C120 119.6(6) . . ?
C115 C120 C119 118.7(6) . . ?
C122 C121 Ag20 128.9(4) . . ?
C122 C121 Ag21 133.4(4) . . ?
Ag20 C121 Ag21 81.66(15) . . ?
C122 C121 Ag19 127.3(3) . . ?
Ag20 C121 Ag19 83.78(16) . . ?
Ag21 C121 Ag19 84.35(16) . . ?
C121 C122 C123 177.9(5) . . ?
C128 C123 C124 118.1(4) . . ?
C128 C123 C122 119.8(4) . . ?
C124 C123 C122 122.1(4) . . ?
C125 C124 C123 120.5(5) . . ?
C126 C125 C124 120.4(5) . . ?
C125 C126 C127 120.3(5) . . ?
C128 C127 C126 119.2(6) . . ?
C127 C128 C123 121.4(6) . . ?
C130 C129 Ag24 153.1(3) . . ?
C130 C129 Ag22 118.9(3) . . ?
Ag24 C129 Ag22 82.85(14) . . ?
C130 C129 Ag23 113.8(3) . . ?
Ag24 C129 Ag23 82.50(13) . . ?
Ag22 C129 Ag23 83.30(13) . . ?
C129 C130 C131 177.9(4) . . ?
C136 C131 C132 119.3(4) . . ?
C136 C131 C130 121.3(4) . . ?
C132 C131 C130 119.4(4) . . ?
C133 C132 C131 120.4(4) . . ?
C134 C133 C132 120.4(5) . . ?
C133 C134 C135 120.2(4) . . ?
C134 C135 C136 119.9(5) . . ?
C131 C136 C135 119.9(4) . . ?
C1 O1 P1 124.6(2) . . ?
C4 O2 P1 126.6(2) . . ?
C7 O3 P2 120.9(3) . . ?
C10 O4 P2 127.6(4) . . ?
C10B O4 P2 115.0(4) . . ?
C13 O5 P3 121.1(2) . . ?
C16 O6 P3 122.5(3) . . ?
C19 O7 P4 121.7(2) . . ?
C22 O8 P4 119.7(2) . . ?
C25 O9 P5 121.5(3) . . ?
C28 O10 P5 120.9(9) . . ?
C28B O10 P5 128(2) . . ?
C31 O11 P6 120.0(3) . . ?
C34 O12 P6 119.6(3) . . ?
C69 O13 P7 120.8(3) . . ?
C72B O14 P7 119.4(9) . . ?
C72 O14 P7 122.0(11) . . ?
C75 O15 P8 119.4(3) . . ?
C78 O16 P8 119.8(2) . . ?
C81B O17 P9 119.0(7) . . ?
C81 O17 P9 119.4(8) . . ?
C84 O18 P9 121.3(12) . . ?
C84B O18 P9 125.5(15) . . ?
C87B O19 P10 127.1(12) . . ?
C87 O19 P10 118.8(12) . . ?
C90 O20 P10 120.7(2) . . ?
C93 O21 P11 121.5(3) . . ?
C96 O22 P11 125.8(2) . . ?
C99 O23 P12 124.4(2) . . ?
C102 O24 P12 122.1(2) . . ?
O2 P1 O1 100.24(15) . . ?
O2 P1 S1 107.86(12) . . ?
O1 P1 S1 109.12(11) . . ?
O2 P1 S2 110.15(12) . . ?
O1 P1 S2 108.56(11) . . ?
S1 P1 S2 119.24(6) . . ?
O4 P2 O3 108.37(18) . . ?
O4 P2 S4 111.59(12) . . ?
O3 P2 S4 102.35(12) . . ?
O4 P2 S3 102.54(12) . . ?
O3 P2 S3 111.33(12) . . ?
S4 P2 S3 120.44(6) . . ?
O6 P3 O5 107.71(15) . . ?
O6 P3 S5 102.51(11) . . ?
O5 P3 S5 111.43(11) . . ?
O6 P3 S6 111.61(12) . . ?
O5 P3 S6 103.05(10) . . ?
S5 P3 S6 120.20(6) . . ?
O7 P4 O8 107.41(14) . . ?
O7 P4 S8 110.62(11) . . ?
O8 P4 S8 104.24(11) . . ?
O7 P4 S7 103.23(10) . . ?
O8 P4 S7 110.25(11) . . ?
S8 P4 S7 120.59(6) . . ?
O10 P5 O9 108.27(16) . . ?
O10 P5 S9 110.86(11) . . ?
O9 P5 S9 102.88(11) . . ?
O10 P5 S10 102.79(11) . . ?
O9 P5 S10 110.61(11) . . ?
S9 P5 S10 121.10(6) . . ?
O12 P6 O11 107.39(15) . . ?
O12 P6 S12 110.24(12) . . ?
O11 P6 S12 103.82(12) . . ?
O12 P6 S11 104.01(11) . . ?
O11 P6 S11 110.55(12) . . ?
S12 P6 S11 120.35(6) . . ?
O14 P7 O13 108.6(2) . . ?
O14 P7 S13 103.78(15) . . ?
O13 P7 S13 109.45(16) . . ?
O14 P7 S14 110.46(18) . . ?
O13 P7 S14 102.50(14) . . ?
S13 P7 S14 121.69(7) . . ?
O15 P8 O16 106.98(16) . . ?
O15 P8 S16 104.64(12) . . ?
O16 P8 S16 109.54(12) . . ?
O15 P8 S15 110.56(13) . . ?
O16 P8 S15 104.78(11) . . ?
S16 P8 S15 119.79(6) . . ?
O17 P9 O18 108.35(18) . . ?
O17 P9 S17 110.67(14) . . ?
O18 P9 S17 101.81(13) . . ?
O17 P9 S18 103.87(13) . . ?
O18 P9 S18 111.91(14) . . ?
S17 P9 S18 119.98(6) . . ?
O19 P10 O20 108.11(16) . . ?
O19 P10 S19 104.20(13) . . ?
O20 P10 S19 109.71(12) . . ?
O19 P10 S20 109.92(13) . . ?
O20 P10 S20 103.67(11) . . ?
S19 P10 S20 120.80(6) . . ?
O21 P11 O22 107.33(16) . . ?
O21 P11 S21 103.17(11) . . ?
O22 P11 S21 106.21(12) . . ?
O21 P11 S22 109.58(12) . . ?
O22 P11 S22 108.84(11) . . ?
S21 P11 S22 120.93(6) . . ?
O23 P12 O24 101.98(14) . . ?
O23 P12 S23 111.06(11) . . ?
O24 P12 S23 109.33(11) . . ?
O23 P12 S24 105.21(11) . . ?
O24 P12 S24 109.02(11) . . ?
S23 P12 S24 118.88(6) . . ?
F18 P13 F14 93.3(4) . . ?
F18 P13 F17 88.3(4) . . ?
F14 P13 F17 177.8(3) . . ?
F18 P13 F13 90.9(3) . . ?
F14 P13 F13 87.5(3) . . ?
F17 P13 F13 90.9(3) . . ?
F18 P13 F16 91.8(4) . . ?
F14 P13 F16 92.8(3) . . ?
F17 P13 F16 88.6(3) . . ?
F13 P13 F16 177.3(3) . . ?
F18 P13 F15 176.6(4) . . ?
F14 P13 F15 89.8(4) . . ?
F17 P13 F15 88.6(4) . . ?
F13 P13 F15 87.7(3) . . ?
F16 P13 F15 89.6(3) . . ?
F20 P14 F19 93.0(7) . . ?
F20 P14 F23 93.7(6) . . ?
F19 P14 F23 172.9(8) . . ?
F20 P14 F24 174.7(7) . . ?
F19 P14 F24 92.1(7) . . ?
F23 P14 F24 81.1(6) . . ?
F20 P14 F21 91.1(3) . . ?
F19 P14 F21 90.1(4) . . ?
F23 P14 F21 92.0(4) . . ?
F24 P14 F21 90.1(3) . . ?
F20 P14 F22 89.8(3) . . ?
F19 P14 F22 85.2(4) . . ?
F23 P14 F22 92.6(4) . . ?
F24 P14 F22 89.4(3) . . ?
F21 P14 F22 175.2(3) . . ?
P1 S1 Ag12 104.27(5) . . ?
P1 S1 Ag1 105.82(4) . . ?
Ag12 S1 Ag1 94.75(3) . . ?
P1 S2 Ag10 103.30(4) . . ?
P1 S2 Ag2 104.68(4) . . ?
Ag10 S2 Ag2 90.64(3) . . ?
P2 S3 Ag2 106.38(5) . . ?
P2 S3 Ag4 99.59(4) . . ?
Ag2 S3 Ag4 102.93(3) . . ?
P2 S4 Ag3 104.22(4) . . ?
P2 S4 Ag6 107.00(5) . . ?
Ag3 S4 Ag6 79.48(3) . . ?
P3 S5 Ag3 102.48(4) . . ?
P3 S5 Ag8 105.49(4) . . ?
Ag3 S5 Ag8 95.50(3) . . ?
P3 S6 Ag7 105.48(4) . . ?
P3 S6 Ag1 98.78(4) . . ?
Ag7 S6 Ag1 100.30(3) . . ?
P4 S7 Ag6 108.89(5) . . ?
P4 S7 Ag8 99.85(4) . . ?
Ag6 S7 Ag8 89.48(3) . . ?
P4 S8 Ag9 97.91(4) . . ?
P4 S8 Ag5 108.46(4) . . ?
Ag9 S8 Ag5 96.54(3) . . ?
P5 S9 Ag4 103.00(4) . . ?
P5 S9 Ag10 103.64(4) . . ?
Ag4 S9 Ag10 99.82(3) . . ?
P5 S10 Ag5 103.78(4) . . ?
P5 S10 Ag11 101.37(5) . . ?
Ag5 S10 Ag11 90.18(3) . . ?
P6 S11 Ag12 103.58(5) . . ?
P6 S11 Ag7 100.90(5) . . ?
Ag12 S11 Ag7 101.70(3) . . ?
P6 S12 Ag9 103.67(5) . . ?
P6 S12 Ag11 105.88(5) . . ?
Ag9 S12 Ag11 86.19(3) . . ?
P7 S13 Ag13 104.68(6) . . ?
P7 S13 Ag19 100.58(6) . . ?
Ag13 S13 Ag19 97.28(4) . . ?
P7 S14 Ag25 106.46(11) . . ?
P7 S14 Ag14 104.05(6) . . ?
P7 S14 Ag21 101.32(6) . . ?
Ag25 S14 Ag21 76.12(11) . . ?
Ag14 S14 Ag21 99.74(4) . . ?
P8 S15 Ag16 105.16(5) . . ?
P8 S15 Ag14 100.15(5) . . ?
Ag16 S15 Ag14 98.95(3) . . ?
P8 S15 Ag25 107.63(10) . . ?
Ag16 S15 Ag25 76.42(10) . . ?
P8 S16 Ag15 106.43(5) . . ?
P8 S16 Ag18 102.34(5) . . ?
Ag15 S16 Ag18 93.87(3) . . ?
P8 S16 Ag26 104.49(9) . . ?
Ag18 S16 Ag26 84.51(7) . . ?
P9 S17 Ag15 104.88(5) . . ?
P9 S17 Ag24 101.98(5) . . ?
Ag15 S17 Ag24 101.42(4) . . ?
P9 S17 Ag26 103.50(9) . . ?
Ag24 S17 Ag26 91.77(7) . . ?
P9 S18 Ag22 100.13(5) . . ?
P9 S18 Ag13 103.61(5) . . ?
Ag22 S18 Ag13 98.32(4) . . ?
P10 S19 Ag19 100.79(5) . . ?
P10 S19 Ag22 107.17(5) . . ?
Ag19 S19 Ag22 90.49(3) . . ?
P10 S20 Ag20 102.38(5) . . ?
P10 S20 Ag23 107.90(5) . . ?
Ag20 S20 Ag23 91.69(3) . . ?
P11 S21 Ag16 103.84(4) . . ?
P11 S21 Ag21 104.61(5) . . ?
Ag16 S21 Ag21 94.46(3) . . ?
P11 S22 Ag20 103.06(5) . . ?
P11 S22 Ag17 105.16(5) . . ?
Ag20 S22 Ag17 88.39(3) . . ?
P12 S23 Ag18 102.35(4) . . ?
P12 S23 Ag24 105.76(4) . . ?
Ag18 S23 Ag24 98.83(3) . . ?
P12 S24 Ag17 104.79(4) . . ?
P12 S24 Ag23 109.37(5) . . ?
Ag17 S24 Ag23 77.34(3) . . ?

loop_
_geom_bond_atom_site_label_1
_geom_bond_atom_site_label_2
_geom_bond_distance
_geom_bond_site_symmetry_2
_geom_bond_publ_flag
Ag1 C37 2.187(4) . ?
Ag1 S1 2.5046(9) . ?
Ag1 S6 2.5496(9) . ?
Ag1 Ag2 2.9132(4) . ?
Ag1 Ag3 2.9784(4) . ?
Ag2 C37 2.215(4) . ?
Ag2 S2 2.5121(9) . ?
Ag2 S3 2.5270(9) . ?
Ag2 Ag3 2.9714(4) . ?
Ag3 C37 2.266(4) . ?
Ag3 S5 2.5018(9) . ?
Ag3 S4 2.5163(9) . ?
Ag3 Ag6 3.2313(5) . ?
Ag4 C45 2.152(4) . ?
Ag4 S9 2.4967(9) . ?
Ag4 S3 2.5422(9) . ?
Ag4 Ag5 2.9153(4) . ?
Ag4 Ag6 2.9839(4) . ?
Ag5 C45 2.212(4) . ?
Ag5 S10 2.5066(9) . ?
Ag5 S8 2.5385(9) . ?
Ag5 Ag6 2.9766(5) . ?
Ag6 C45 2.333(4) . ?
Ag6 S7 2.5252(9) . ?
Ag6 S4 2.5383(10) . ?
Ag7 C53 2.190(4) . ?
Ag7 S6 2.5110(9) . ?
Ag7 S11 2.5354(10) . ?
Ag7 Ag8 2.8941(4) . ?
Ag7 Ag9 2.9404(4) . ?
Ag8 C53 2.215(4) . ?
Ag8 S5 2.5156(9) . ?
Ag8 S7 2.5293(9) . ?
Ag8 Ag9 2.9910(5) . ?
Ag9 C53 2.246(4) . ?
Ag9 S12 2.5167(10) . ?
Ag9 S8 2.5232(9) . ?
Ag10 C61 2.209(4) . ?
Ag10 S2 2.5013(9) . ?
Ag10 S9 2.5363(9) . ?
Ag10 Ag11 2.9156(5) . ?
Ag10 Ag12 2.9671(4) . ?
Ag11 C61 2.281(4) . ?
Ag11 S12 2.5223(10) . ?
Ag11 S10 2.5224(10) . ?
Ag11 Ag12 2.9234(5) . ?
Ag12 C61 2.198(4) . ?
Ag12 S1 2.4957(9) . ?
Ag12 S11 2.5272(10) . ?
Ag13 C105 2.188(5) . ?
Ag13 S13 2.5083(12) . ?
Ag13 S18 2.5545(11) . ?
Ag13 Ag26 2.737(3) . ?
Ag13 Ag15 2.9164(7) . ?
Ag13 Ag14 2.9666(5) . ?
Ag13 Ag25 2.991(4) . ?
Ag14 C105 2.187(5) . ?
Ag14 S14 2.5127(12) . ?
Ag14 S15 2.5449(10) . ?
Ag14 Ag15 2.9637(7) . ?
Ag15 C105 2.213(4) . ?
Ag15 S17 2.4611(12) . ?
Ag15 S16 2.4977(12) . ?
Ag25 S14 2.418(4) . ?
Ag25 Cl2 2.603(5) . ?
Ag25 S15 2.632(4) . ?
Ag25 Ag26 2.715(5) . ?
Ag25 Ag21 3.041(4) . ?
Ag25 Ag16 3.194(4) . ?
Ag26 C105 2.311(5) . ?
Ag26 S17 2.571(3) . ?
Ag26 S16 2.611(4) . ?
Ag16 C113 2.190(4) . ?
Ag16 S21 2.5104(9) . ?
Ag16 S15 2.5294(10) . ?
Ag16 Ag18 2.8605(4) . ?
Ag16 Ag17 3.0385(5) . ?
Ag17 C113 2.303(4) . ?
Ag17 S22 2.5181(10) . ?
Ag17 S24 2.5230(10) . ?
Ag17 Ag18 3.0522(5) . ?
Ag17 Ag23 3.1639(5) . ?
Ag18 C113 2.216(4) . ?
Ag18 S16 2.5166(10) . ?
Ag18 S23 2.5189(9) . ?
Ag19 C121 2.232(5) . ?
Ag19 S13 2.5093(12) . ?
Ag19 S19 2.5182(11) . ?
Ag19 Ag20 2.9563(5) . ?
Ag19 Ag21 2.9854(5) . ?
Ag20 C121 2.195(4) . ?
Ag20 S20 2.5018(11) . ?
Ag20 S22 2.5049(10) . ?
Ag20 Ag21 2.8826(5) . ?
Ag21 C121 2.214(5) . ?
Ag21 S14 2.5141(11) . ?
Ag21 S21 2.5149(10) . ?
Ag22 C129 2.244(4) . ?
Ag22 S18 2.5030(10) . ?
Ag22 S19 2.5205(10) . ?
Ag22 Ag24 2.9130(4) . ?
Ag22 Ag23 3.0092(5) . ?
Ag23 C129 2.284(4) . ?
Ag23 S20 2.5077(10) . ?
Ag23 S24 2.5403(10) . ?
Ag23 Ag24 2.9303(5) . ?
Ag24 C129 2.158(4) . ?
Ag24 S17 2.5054(10) . ?
Ag24 S23 2.5365(9) . ?
C1 O1 1.462(5) . ?
C1 C2 1.491(6) . ?
C2 C3 1.491(7) . ?
C4 O2 1.449(5) . ?
C4 C5 1.504(6) . ?
C5 C6 1.513(7) . ?
C7 O3 1.473(5) . ?
C7 C8 1.485(7) . ?
C8 C9 1.508(8) . ?
C10 C11 1.469(13) . ?
C10 O4 1.497(8) . ?
C11 C12 1.506(12) . ?
C10B C11B 1.479(11) . ?
C10B O4 1.523(8) . ?
C11B C12B 1.480(13) . ?
C13 O5 1.463(4) . ?
C13 C14 1.502(6) . ?
C14 C15 1.506(8) . ?
C16 O6 1.464(5) . ?
C16 C17 1.498(8) . ?
C17 C18 1.529(12) . ?
C19 O7 1.470(4) . ?
C19 C20 1.484(6) . ?
C20 C21 1.487(7) . ?
C22 O8 1.472(4) . ?
C22 C23 1.505(5) . ?
C23 C24 1.524(6) . ?
C25 O9 1.466(5) . ?
C25 C26 1.493(6) . ?
C26 C27 1.506(8) . ?
C28 O10 1.465(8) . ?
C28 C29 1.490(19) . ?
C29 C30 1.522(7) . ?
C28B O10 1.469(15) . ?
C28B C29B 1.50(2) . ?
C29B C30B 1.531(9) . ?
C31 O11 1.476(5) . ?
C31 C32 1.485(7) . ?
C32 C33 1.507(8) . ?
C34 O12 1.474(5) . ?
C34 C35 1.480(6) . ?
C35 C36 1.530(7) . ?
C37 C38 1.214(5) . ?
C38 C39 1.434(5) . ?
C39 C44 1.396(5) . ?
C39 C40 1.402(6) . ?
C40 C41 1.391(6) . ?
C41 C42 1.385(7) . ?
C42 C43 1.377(6) . ?
C43 C44 1.380(6) . ?
C45 C46 1.212(5) . ?
C46 C47 1.436(5) . ?
C47 C48 1.393(5) . ?
C47 C52 1.394(5) . ?
C48 C49 1.379(5) . ?
C49 C50 1.381(6) . ?
C50 C51 1.384(6) . ?
C51 C52 1.386(6) . ?
C53 C54 1.215(6) . ?
C54 C55 1.433(6) . ?
C55 C60 1.397(8) . ?
C55 C56 1.401(7) . ?
C56 C57 1.385(8) . ?
C57 C58 1.368(12) . ?
C58 C59 1.379(12) . ?
C59 C60 1.384(8) . ?
C61 C62 1.212(6) . ?
C62 C63 1.432(5) . ?
C63 C64 1.389(6) . ?
C63 C68 1.397(6) . ?
C64 C65 1.394(7) . ?
C65 C66 1.370(9) . ?
C66 C67 1.367(8) . ?
C67 C68 1.388(7) . ?
C69 O13 1.468(6) . ?
C69 C70 1.490(7) . ?
C70 C71 1.496(6) . ?
C72 O14 1.488(12) . ?
C72 C73 1.538(9) . ?
C73 C74 1.506(10) . ?
C72B O14 1.453(12) . ?
C72B C73B 1.502(19) . ?
C73B C74B 1.462(19) . ?
C75 O15 1.466(6) . ?
C75 C76 1.470(7) . ?
C76 C77 1.480(8) . ?
C78 O16 1.475(5) . ?
C78 C79 1.497(6) . ?
C79 C80 1.522(8) . ?
C81 O17 1.505(13) . ?
C81 C82 1.58(3) . ?
C82 C83 1.121(15) . ?
C84 O18 1.444(12) . ?
C84 C85 1.57(2) . ?
C85 C86 1.473(14) . ?
C87 O19 1.465(12) . ?
C87 C88 1.521(9) . ?
C88 C89 1.545(8) . ?
C81B O17 1.502(13) . ?
C81B C82B 1.58(3) . ?
C82B C83B 1.146(15) . ?
C84B O18 1.446(12) . ?
C84B C85B 1.57(2) . ?
C85B C86B 1.446(13) . ?
C87B O19 1.462(12) . ?
C87B C88B 1.483(18) . ?
C88B C89B 1.572(14) . ?
C90 O20 1.461(4) . ?
C90 C91 1.502(6) . ?
C91 C92 1.521(6) . ?
C93 O21 1.470(5) . ?
C93 C94 1.483(7) . ?
C94 C95 1.503(7) . ?
C96 O22 1.458(4) . ?
C96 C97 1.503(6) . ?
C97 C98 1.511(7) . ?
C99 O23 1.458(4) . ?
C99 C100 1.498(6) . ?
C100 C101 1.485(8) . ?
C102 O24 1.470(4) . ?
C102 C103 1.497(6) . ?
C103 C104 1.516(6) . ?
C105 C106 1.233(6) . ?
C106 C107 1.435(6) . ?
C107 C112 1.393(7) . ?
C107 C108 1.396(6) . ?
C108 C109 1.386(7) . ?
C109 C110 1.365(8) . ?
C110 C111 1.392(8) . ?
C111 C112 1.368(7) . ?
C113 C114 1.209(5) . ?
C114 C115 1.439(6) . ?
C115 C120 1.384(7) . ?
C115 C116 1.402(7) . ?
C116 C117 1.379(7) . ?
C117 C118 1.346(9) . ?
C118 C119 1.372(10) . ?
C119 C120 1.415(8) . ?
C121 C122 1.219(6) . ?
C122 C123 1.426(6) . ?
C123 C128 1.390(7) . ?
C123 C124 1.393(6) . ?
C124 C125 1.384(7) . ?
C125 C126 1.361(9) . ?
C126 C127 1.392(10) . ?
C127 C128 1.374(8) . ?
C129 C130 1.217(5) . ?
C130 C131 1.436(5) . ?
C131 C136 1.392(6) . ?
C131 C132 1.394(6) . ?
C132 C133 1.378(6) . ?
C133 C134 1.373(7) . ?
C134 C135 1.388(7) . ?
C135 C136 1.393(6) . ?
F13 P13 1.574(4) . ?
F14 P13 1.546(4) . ?
F15 P13 1.583(5) . ?
F16 P13 1.578(4) . ?
F17 P13 1.565(4) . ?
F18 P13 1.517(5) . ?
F19 P14 1.467(7) . ?
F20 P14 1.463(5) . ?
F21 P14 1.560(4) . ?
F22 P14 1.589(4) . ?
F23 P14 1.483(7) . ?
F24 P14 1.530(6) . ?
O1 P1 1.570(3) . ?
O2 P1 1.567(3) . ?
O3 P2 1.579(3) . ?
O4 P2 1.568(3) . ?
O5 P3 1.573(3) . ?
O6 P3 1.569(3) . ?
O7 P4 1.574(3) . ?
O8 P4 1.577(3) . ?
O9 P5 1.572(3) . ?
O10 P5 1.570(3) . ?
O11 P6 1.578(3) . ?
O12 P6 1.575(3) . ?
O13 P7 1.580(4) . ?
O14 P7 1.565(4) . ?
O15 P8 1.577(3) . ?
O16 P8 1.582(3) . ?
O17 P9 1.576(3) . ?
O18 P9 1.582(3) . ?
O19 P10 1.571(3) . ?
O20 P10 1.579(3) . ?
O21 P11 1.573(3) . ?
O22 P11 1.575(3) . ?
O23 P12 1.567(3) . ?
O24 P12 1.574(3) . ?
P1 S1 2.0146(13) . ?
P1 S2 2.0197(13) . ?
P2 S4 2.0040(13) . ?
P2 S3 2.0079(12) . ?
P3 S5 2.0046(13) . ?
P3 S6 2.0059(13) . ?
P4 S8 2.0078(13) . ?
P4 S7 2.0083(12) . ?
P5 S9 2.0059(13) . ?
P5 S10 2.0077(13) . ?
P6 S12 2.0049(13) . ?
P6 S11 2.0069(13) . ?
P7 S13 2.0101(17) . ?
P7 S14 2.0115(16) . ?
P8 S16 2.0020(14) . ?
P8 S15 2.0060(14) . ?
P9 S17 1.9938(15) . ?
P9 S18 2.0149(15) . ?
P10 S19 2.0025(14) . ?
P10 S20 2.0092(13) . ?
P11 S21 2.0086(13) . ?
P11 S22 2.0181(13) . ?
P12 S23 2.0089(13) . ?
P12 S24 2.0160(12) . ?
